data_4333646
loop_
_publ_author_name
'Simon Turega'
'Martina Whitehead'
'Benjamin R. Hall'
'Anthony J. H. M. Meijer'
'Christopher A. Hunter'
'Michael D. Ward'

_publ_section_title
;
 Shape-, Size-, and Functional Group-Selective Binding of Small Organic
 Guests in a Paramagnetic Coordination Cage
;
_journal_name_full 'Inorganic Chemistry'
_journal_page_first 1122
_journal_page_last 1132
_journal_paper_doi 10.1021/ic302498t
_journal_volume 52
_journal_year 2013
_chemical_formula_sum 'C720 H584 B16 Co8 N72'
_chemical_formula_weight 10888.99
_chemical_name_systematic
; 
 ? 
;
_space_group_IT_number 148
_symmetry_cell_setting rhombohedral
_symmetry_space_group_name_Hall '-R 3'
_symmetry_space_group_name_H-M 'R -3 :H'
_atom_sites_solution_hydrogens geom
_atom_sites_solution_primary direct
_atom_sites_solution_secondary difmap
_audit_creation_method SHELXL-97
_cell_angle_alpha 90.00
_cell_angle_beta 90.00
_cell_angle_gamma 120.00
_cell_formula_units_Z 3
_cell_length_a 31.1071(6)
_cell_length_b 31.1071(6)
_cell_length_c 54.3615(10)
_cell_measurement_reflns_used 9964
_cell_measurement_temperature 110(2)
_cell_measurement_theta_max 20.20
_cell_measurement_theta_min 2.74
_cell_volume 45555.5(15)
_computing_cell_refinement 'Bruker SAINT'
_computing_data_collection 'Bruker APEX2'
_computing_data_reduction 'Bruker SAINT'
_computing_molecular_graphics 'Bruker SHELXTL'
_computing_publication_material 'Bruker SHELXTL'
_computing_structure_refinement 'SHELXL-97 (Sheldrick, 2008)'
_computing_structure_solution 'SHELXS-97 (Sheldrick, 2008)'
_diffrn_ambient_temperature 110(2)
_diffrn_measured_fraction_theta_full 1.000
_diffrn_measured_fraction_theta_max 1.000
_diffrn_measurement_device_type 'Bruker APEX-II CCD'
_diffrn_measurement_method '\f and \w scans'
_diffrn_radiation_monochromator 'graphite '
_diffrn_radiation_source 'fine-focus sealed tube'
_diffrn_radiation_type 'MoK\a '
_diffrn_radiation_wavelength 0.71073
_diffrn_reflns_av_R_equivalents 0.1020
_diffrn_reflns_av_sigmaI/netI 0.0513
_diffrn_reflns_limit_h_max 33
_diffrn_reflns_limit_h_min -33
_diffrn_reflns_limit_k_max 33
_diffrn_reflns_limit_k_min -33
_diffrn_reflns_limit_l_max 58
_diffrn_reflns_limit_l_min -56
_diffrn_reflns_number 176512
_diffrn_reflns_theta_full 22.50
_diffrn_reflns_theta_max 22.50
_diffrn_reflns_theta_min 1.56
_exptl_absorpt_coefficient_mu 0.278
_exptl_absorpt_correction_T_max 0.9683
_exptl_absorpt_correction_T_min 0.8972
_exptl_absorpt_correction_type multi-scan
_exptl_absorpt_process_details SADABS
_exptl_crystal_colour orange
_exptl_crystal_density_diffrn 1.191
_exptl_crystal_description plate
_exptl_crystal_F_000 17112
_exptl_crystal_size_max 0.41
_exptl_crystal_size_mid 0.32
_exptl_crystal_size_min 0.12
_refine_diff_density_max 1.952
_refine_diff_density_min -1.150
_refine_diff_density_rms 0.177
_refine_ls_extinction_method none
_refine_ls_goodness_of_fit_ref 1.216
_refine_ls_hydrogen_treatment constr
_refine_ls_matrix_type full
_refine_ls_number_parameters 913
_refine_ls_number_reflns 13270
_refine_ls_number_restraints 54
_refine_ls_restrained_S_all 1.214
_refine_ls_R_factor_all 0.1184
_refine_ls_R_factor_gt 0.0948
_refine_ls_shift/su_max 0.000
_refine_ls_shift/su_mean 0.000
_refine_ls_structure_factor_coef Fsqd
_refine_ls_weighting_details 'calc w=1/[\s^2^(Fo^2^)+(0.1925P)^2^+0.0000P] where P=(Fo^2^+2Fc^2^)/3'
_refine_ls_weighting_scheme calc
_refine_ls_wR_factor_gt 0.2810
_refine_ls_wR_factor_ref 0.2970
_reflns_number_gt 9862
_reflns_number_total 13270
_reflns_threshold_expression >2sigma(I)
_cod_data_source_file ic302498t_si_002.cif
_cod_data_source_block rhomb
_cod_original_sg_symbol_H-M 'R -3'
_cod_database_code 4333646

loop_
_symmetry_equiv_pos_as_xyz
'x, y, z'
'-y, x-y, z'
'-x+y, -x, z'
'x+2/3, y+1/3, z+1/3'
'-y+2/3, x-y+1/3, z+1/3'
'-x+y+2/3, -x+1/3, z+1/3'
'x+1/3, y+2/3, z+2/3'
'-y+1/3, x-y+2/3, z+2/3'
'-x+y+1/3, -x+2/3, z+2/3'
'-x, -y, -z'
'y, -x+y, -z'
'x-y, x, -z'
'-x+2/3, -y+1/3, -z+1/3'
'y+2/3, -x+y+1/3, -z+1/3'
'x-y+2/3, x+1/3, -z+1/3'
'-x+1/3, -y+2/3, -z+2/3'
'y+1/3, -x+y+2/3, -z+2/3'
'x-y+1/3, x+2/3, -z+2/3'

loop_
_atom_site_label
_atom_site_type_symbol
_atom_site_fract_x
_atom_site_fract_y
_atom_site_fract_z
_atom_site_U_iso_or_equiv
_atom_site_adp_type
_atom_site_occupancy
_atom_site_symmetry_multiplicity
_atom_site_calc_flag
_atom_site_refinement_flags
_atom_site_disorder_assembly
_atom_site_disorder_group
Co1 Co 0.69642(3) 0.96168(3) 0.065666(13) 0.0306(3) Uani 1 1 d . . .
Co2 Co 1.0000 1.0000 0.17934(2) 0.0357(4) Uani 1 3 d S . .
N111 N 0.65085(16) 0.90294(16) 0.04116(8) 0.0353(11) Uani 1 1 d . . .
C112 C 0.6285(2) 0.9072(2) 0.02090(11) 0.0437(15) Uani 1 1 d . . .
H112 H 0.6321 0.9380 0.0170 0.052 Uiso 1 1 calc R . .
C113 C 0.6002(3) 0.8673(3) 0.00566(12) 0.0584(19) Uani 1 1 d . . .
H113 H 0.5853 0.8716 -0.0083 0.070 Uiso 1 1 calc R . .
C114 C 0.5939(2) 0.8219(2) 0.01094(12) 0.0524(17) Uani 1 1 d . . .
H114 H 0.5753 0.7950 0.0007 0.063 Uiso 1 1 calc R . .
C115 C 0.6159(2) 0.8167(2) 0.03207(11) 0.0420(15) Uani 1 1 d . . .
H115 H 0.6115 0.7859 0.0365 0.050 Uiso 1 1 calc R . .
C116 C 0.6445(2) 0.8579(2) 0.04648(10) 0.0352(13) Uani 1 1 d . . .
N121 N 0.69717(16) 0.89791(16) 0.08111(8) 0.0334(11) Uani 1 1 d . . .
N122 N 0.71337(16) 0.88466(16) 0.10152(8) 0.0337(11) Uani 1 1 d . . .
C123 C 0.6960(2) 0.8351(2) 0.10185(11) 0.0412(14) Uani 1 1 d . . .
H123 H 0.7027 0.8178 0.1138 0.049 Uiso 1 1 calc R . .
C124 C 0.6669(2) 0.8153(2) 0.08139(10) 0.0415(15) Uani 1 1 d . . .
H124 H 0.6499 0.7821 0.0766 0.050 Uiso 1 1 calc R . .
C125 C 0.66848(19) 0.85561(18) 0.06924(10) 0.0318(13) Uani 1 1 d . . .
C126 C 0.74754(19) 0.92141(19) 0.11866(10) 0.0342(13) Uani 1 1 d . . .
H12A H 0.7446 0.9056 0.1344 0.041 Uiso 1 1 calc R . .
H12B H 0.7383 0.9466 0.1209 0.041 Uiso 1 1 calc R . .
N131 N 0.98601(17) 0.93742(17) 0.20167(9) 0.0411(12) Uani 1 1 d . . .
C132 C 0.9548(3) 0.9190(3) 0.22044(13) 0.0578(18) Uani 1 1 d . . .
H132 H 0.9346 0.9324 0.2239 0.069 Uiso 1 1 calc R . .
C133 C 0.9508(2) 0.8808(3) 0.23515(13) 0.0601(19) Uani 1 1 d . . .
H133 H 0.9276 0.8681 0.2478 0.072 Uiso 1 1 calc R . .
C134 C 0.9815(2) 0.8623(2) 0.23081(12) 0.0527(17) Uani 1 1 d . . .
H134 H 0.9803 0.8373 0.2407 0.063 Uiso 1 1 calc R . .
C135 C 1.0140(2) 0.8807(2) 0.21173(11) 0.0429(15) Uani 1 1 d . . .
H135 H 1.0352 0.8684 0.2084 0.051 Uiso 1 1 calc R . .
C136 C 1.0154(2) 0.91793(19) 0.19727(10) 0.0356(14) Uani 1 1 d . . .
N141 N 1.02679(16) 1.07159(16) 0.16227(8) 0.0348(11) Uani 1 1 d . . .
N142 N 1.01494(16) 1.09353(16) 0.14415(9) 0.0358(11) Uani 1 1 d . . .
C143 C 1.0394(2) 1.1431(2) 0.14706(12) 0.0440(15) Uani 1 1 d . . .
H143 H 1.0369 1.1658 0.1369 0.053 Uiso 1 1 calc R . .
C144 C 1.06853(19) 1.1543(2) 0.16739(11) 0.0355(14) Uani 1 1 d . . .
H144 H 1.0895 1.1856 0.1740 0.043 Uiso 1 1 calc R . .
C145 C 1.06034(18) 1.1096(2) 0.17606(10) 0.0324(13) Uani 1 1 d . . .
C146 C 0.9791(2) 1.0640(2) 0.12514(11) 0.0406(14) Uani 1 1 d . . .
H14A H 0.9828 1.0356 0.1214 0.049 Uiso 1 1 calc R . .
H14B H 0.9867 1.0839 0.1103 0.049 Uiso 1 1 calc R . .
C151 C 0.92610(19) 1.04597(19) 0.13211(10) 0.0340(13) Uani 1 1 d . . .
C152 C 0.9129(2) 1.06236(19) 0.15235(10) 0.0315(13) Uani 1 1 d . . .
H152 H 0.9375 1.0870 0.1621 0.038 Uiso 1 1 calc R . .
C153 C 0.86269(19) 1.04270(18) 0.15885(10) 0.0315(13) Uani 1 1 d . . .
H153 H 0.8543 1.0555 0.1723 0.038 Uiso 1 1 calc R . .
C154 C 0.82650(19) 1.00495(18) 0.14550(10) 0.0301(13) Uani 1 1 d . . .
H154 H 0.7936 0.9912 0.1504 0.036 Uiso 1 1 calc R . .
C155 C 0.83769(19) 0.98626(19) 0.12440(9) 0.0303(12) Uani 1 1 d . . .
C156 C 0.8884(2) 1.0079(2) 0.11701(9) 0.0327(13) Uani 1 1 d . . .
C161 C 0.9006(2) 0.9908(2) 0.09542(10) 0.0389(14) Uani 1 1 d . . .
H161 H 0.9333 1.0062 0.0900 0.047 Uiso 1 1 calc R . .
C162 C 0.8640(2) 0.9515(2) 0.08251(11) 0.0450(16) Uani 1 1 d . . .
H162 H 0.8723 0.9397 0.0686 0.054 Uiso 1 1 calc R . .
C163 C 0.8139(2) 0.9288(2) 0.09017(10) 0.0391(14) Uani 1 1 d . . .
H163 H 0.7896 0.9019 0.0814 0.047 Uiso 1 1 calc R . .
C164 C 0.80080(19) 0.94600(19) 0.11037(9) 0.0303(12) Uani 1 1 d . . .
N211 N 0.74940(16) 1.01794(15) 0.08912(8) 0.0308(10) Uani 1 1 d . . .
C212 C 0.7408(2) 1.03261(19) 0.11079(10) 0.0325(13) Uani 1 1 d . . .
H212 H 0.7087 1.0159 0.1170 0.039 Uiso 1 1 calc R . .
C213 C 0.7772(2) 1.0714(2) 0.12449(10) 0.0395(14) Uani 1 1 d . . .
H213 H 0.7694 1.0802 0.1395 0.047 Uiso 1 1 calc R . .
C214 C 0.8244(2) 1.0962(2) 0.11567(11) 0.0406(15) Uani 1 1 d . . .
H214 H 0.8494 1.1221 0.1246 0.049 Uiso 1 1 calc R . .
C215 C 0.8348(2) 1.0826(2) 0.09312(11) 0.0394(14) Uani 1 1 d . . .
H215 H 0.8667 1.0996 0.0866 0.047 Uiso 1 1 calc R . .
C216 C 0.79621(19) 1.04280(19) 0.08040(10) 0.0314(13) Uani 1 1 d . . .
N221 N 0.76536(16) 0.99249(15) 0.04399(8) 0.0308(10) Uani 1 1 d . . .
N222 N 0.78473(17) 0.98737(16) 0.02257(8) 0.0353(11) Uani 1 1 d . . .
C223 C 0.8354(2) 1.0170(2) 0.02211(11) 0.0409(14) Uani 1 1 d . . .
H223 H 0.8566 1.0194 0.0094 0.049 Uiso 1 1 calc R . .
C224 C 0.8487(2) 1.0421(2) 0.04385(11) 0.0396(14) Uani 1 1 d . . .
H224 H 0.8806 1.0651 0.0490 0.048 Uiso 1 1 calc R . .
C225 C 0.8050(2) 1.02631(19) 0.05672(10) 0.0326(13) Uani 1 1 d . . .
C226 C 0.7549(2) 0.95290(19) 0.00326(10) 0.0366(14) Uani 1 1 d . . .
H22A H 0.7721 0.9647 -0.0123 0.044 Uiso 1 1 calc R . .
H22B H 0.7236 0.9526 0.0021 0.044 Uiso 1 1 calc R . .
N231 N 0.63487(16) 0.94798(17) 0.08964(8) 0.0375(11) Uani 1 1 d . . .
C232 C 0.6148(2) 0.9142(2) 0.10767(11) 0.0424(15) Uani 1 1 d . . .
H232 H 0.6255 0.8912 0.1094 0.051 Uiso 1 1 calc R . .
C233 C 0.5798(2) 0.9114(3) 0.12359(13) 0.0577(18) Uani 1 1 d . . .
H233 H 0.5675 0.8875 0.1359 0.069 Uiso 1 1 calc R . .
C234 C 0.5628(3) 0.9445(3) 0.12120(14) 0.065(2) Uani 1 1 d . . .
H234 H 0.5386 0.9431 0.1317 0.078 Uiso 1 1 calc R . .
C235 C 0.5828(2) 0.9802(3) 0.10259(12) 0.0548(17) Uani 1 1 d . . .
H235 H 0.5719 1.0029 0.1005 0.066 Uiso 1 1 calc R . .
C236 C 0.6186(2) 0.9814(2) 0.08743(10) 0.0394(14) Uani 1 1 d . . .
N241 N 0.67398(16) 1.01442(16) 0.05302(8) 0.0346(11) Uani 1 1 d . . .
N242 N 0.68710(16) 1.05119(16) 0.03629(8) 0.0360(11) Uani 1 1 d . . .
C243 C 0.6628(2) 1.0760(2) 0.04014(12) 0.0453(16) Uani 1 1 d . . .
H243 H 0.6657 1.1023 0.0308 0.054 Uiso 1 1 calc R . .
C244 C 0.6327(2) 1.0557(2) 0.06030(12) 0.0466(16) Uani 1 1 d . . .
H244 H 0.6117 1.0654 0.0675 0.056 Uiso 1 1 calc R . .
C245 C 0.6406(2) 1.0171(2) 0.06761(11) 0.0374(14) Uani 1 1 d . . .
C246 C 0.7235(2) 1.0606(2) 0.01740(10) 0.0385(14) Uani 1 1 d . . .
H24A H 0.7131 1.0697 0.0024 0.046 Uiso 1 1 calc R . .
H24B H 0.7236 1.0300 0.0142 0.046 Uiso 1 1 calc R . .
C251 C 0.6753(2) 0.7759(2) -0.02317(10) 0.0343(13) Uani 1 1 d . . .
C252 C 0.6610(2) 0.7881(2) -0.04442(10) 0.0398(14) Uani 1 1 d . . .
H252 H 0.6433 0.7638 -0.0561 0.048 Uiso 1 1 calc R . .
C253 C 0.6728(3) 0.8369(2) -0.04885(11) 0.0491(16) Uani 1 1 d . . .
H253 H 0.6623 0.8446 -0.0634 0.059 Uiso 1 1 calc R . .
C254 C 0.6992(2) 0.8735(2) -0.03238(10) 0.0419(15) Uani 1 1 d . . .
H254 H 0.7064 0.9057 -0.0357 0.050 Uiso 1 1 calc R . .
C255 C 0.7159(2) 0.8632(2) -0.01009(10) 0.0352(13) Uani 1 1 d . . .
C256 C 0.7041(2) 0.8135(2) -0.00550(10) 0.0343(13) Uani 1 1 d . . .
C261 C 0.7211(2) 0.8031(2) 0.01662(10) 0.0354(14) Uani 1 1 d . . .
H261 H 0.7120 0.7704 0.0204 0.043 Uiso 1 1 calc R . .
C262 C 0.7505(2) 0.8399(2) 0.03238(10) 0.0415(15) Uani 1 1 d . . .
H262 H 0.7630 0.8325 0.0463 0.050 Uiso 1 1 calc R . .
C263 C 0.7624(2) 0.8890(2) 0.02787(10) 0.0387(14) Uani 1 1 d . . .
H263 H 0.7827 0.9138 0.0389 0.046 Uiso 1 1 calc R . .
C264 C 0.7444(2) 0.9009(2) 0.00740(10) 0.0354(13) Uani 1 1 d . . .
B1 B 0.7315(2) 0.7254(2) 0.14858(12) 0.0331(15) Uiso 1 1 d . . .
C11 C 0.69897(11) 0.75497(11) 0.15353(7) 0.0331(13) Uani 1 1 d G . .
C12 C 0.65001(12) 0.73421(10) 0.14576(7) 0.0423(15) Uani 1 1 d G . .
H12 H 0.6343 0.7032 0.1383 0.051 Uiso 1 1 calc R . .
C13 C 0.62452(10) 0.75986(13) 0.14914(7) 0.0450(15) Uani 1 1 d G . .
H13 H 0.5918 0.7460 0.1439 0.054 Uiso 1 1 calc R . .
C14 C 0.64799(13) 0.80628(13) 0.16031(7) 0.0458(16) Uani 1 1 d G . .
H14 H 0.6309 0.8234 0.1626 0.055 Uiso 1 1 calc R . .
C15 C 0.69696(13) 0.82704(10) 0.16809(7) 0.0399(14) Uani 1 1 d G . .
H15 H 0.7127 0.8581 0.1756 0.048 Uiso 1 1 calc R . .
C16 C 0.72245(10) 0.80138(11) 0.16470(6) 0.0343(13) Uani 1 1 d G . .
H16 H 0.7552 0.8153 0.1699 0.041 Uiso 1 1 calc R . .
C21 C 0.76128(11) 0.74903(12) 0.12123(5) 0.0357(13) Uani 1 1 d G . .
C22 C 0.73230(9) 0.73674(13) 0.10011(6) 0.0407(14) Uani 1 1 d G . .
H22 H 0.6982 0.7154 0.1011 0.049 Uiso 1 1 calc R . .
C23 C 0.75430(13) 0.75634(14) 0.07751(5) 0.0486(16) Uani 1 1 d G . .
H23 H 0.7349 0.7481 0.0634 0.058 Uiso 1 1 calc R . .
C24 C 0.80527(13) 0.78825(13) 0.07603(5) 0.0438(15) Uani 1 1 d G . .
H24 H 0.8200 0.8014 0.0609 0.053 Uiso 1 1 calc R . .
C25 C 0.83425(10) 0.80055(12) 0.09715(6) 0.0422(15) Uani 1 1 d G . .
H25 H 0.8684 0.8219 0.0962 0.051 Uiso 1 1 calc R . .
C26 C 0.81226(11) 0.78094(12) 0.11974(5) 0.0323(13) Uani 1 1 d G . .
H26 H 0.8316 0.7892 0.1339 0.039 Uiso 1 1 calc R . .
C31 C 0.77182(11) 0.73250(13) 0.17128(5) 0.0326(13) Uani 1 1 d G . .
C32 C 0.80858(13) 0.72095(13) 0.16596(5) 0.0377(14) Uani 1 1 d G . .
H32 H 0.8107 0.7102 0.1503 0.045 Uiso 1 1 calc R . .
C33 C 0.84213(11) 0.72544(13) 0.18408(7) 0.0372(14) Uani 1 1 d G . .
H33 H 0.8667 0.7177 0.1805 0.045 Uiso 1 1 calc R . .
C34 C 0.83890(12) 0.74150(14) 0.20751(6) 0.0475(16) Uani 1 1 d G . .
H34 H 0.8613 0.7445 0.2196 0.057 Uiso 1 1 calc R . .
C35 C 0.80214(14) 0.75305(13) 0.21283(5) 0.0455(15) Uani 1 1 d G . .
H35 H 0.8000 0.7638 0.2285 0.055 Uiso 1 1 calc R . .
C36 C 0.76859(12) 0.74856(13) 0.19471(6) 0.0359(13) Uani 1 1 d G . .
H36 H 0.7440 0.7563 0.1983 0.043 Uiso 1 1 calc R . .
C41 C 0.69364(11) 0.66349(8) 0.14605(6) 0.0336(13) Uani 1 1 d G . .
C42 C 0.70311(11) 0.63614(11) 0.12889(6) 0.0363(14) Uani 1 1 d G . .
H42 H 0.7309 0.6519 0.1188 0.044 Uiso 1 1 calc R . .
C43 C 0.67109(14) 0.58527(11) 0.12684(6) 0.0489(16) Uani 1 1 d G . .
H43 H 0.6774 0.5670 0.1154 0.059 Uiso 1 1 calc R . .
C44 C 0.62960(12) 0.56176(8) 0.14195(7) 0.0416(15) Uani 1 1 d G . .
H44 H 0.6082 0.5277 0.1406 0.050 Uiso 1 1 calc R . .
C45 C 0.62013(11) 0.58911(11) 0.15912(6) 0.0394(14) Uani 1 1 d G . .
H45 H 0.5924 0.5734 0.1692 0.047 Uiso 1 1 calc R . .
C46 C 0.65214(12) 0.63997(11) 0.16117(6) 0.0341(13) Uani 1 1 d G . .
H46 H 0.6458 0.6583 0.1727 0.041 Uiso 1 1 calc R . .
B2X B 0.0394(6) 0.8445(6) 0.2946(3) 0.053(4) Uiso 0.50 1 d P A -1
C51A C 0.0705(8) 0.8823(9) 0.3179(4) 0.084(4) Uiso 0.25 1 d PGU A -1
C52A C 0.0450(6) 0.8822(8) 0.3389(4) 0.084(4) Uiso 0.25 1 d PGU A -1
H52A H 0.0105 0.8640 0.3392 0.101 Uiso 0.25 1 calc PR A -1
C53A C 0.0711(8) 0.9093(9) 0.3594(4) 0.085(4) Uiso 0.25 1 d PGU A -1
H53A H 0.0540 0.9093 0.3735 0.102 Uiso 0.25 1 calc PR A -1
C54A C 0.1226(8) 0.9365(8) 0.3590(4) 0.085(4) Uiso 0.25 1 d PGU A -1
H54A H 0.1401 0.9547 0.3727 0.102 Uiso 0.25 1 calc PR A -1
C55A C 0.1481(6) 0.9366(8) 0.3379(4) 0.084(4) Uiso 0.25 1 d PGU A -1
H55A H 0.1826 0.9548 0.3376 0.101 Uiso 0.25 1 calc PR A -1
C56A C 0.1221(8) 0.9095(9) 0.3174(4) 0.084(4) Uiso 0.25 1 d PGU A -1
H56A H 0.1391 0.9096 0.3033 0.101 Uiso 0.25 1 calc PR A -1
C51B C 0.0778(7) 0.8686(9) 0.3218(3) 0.077(4) Uiso 0.25 1 d PGU A -1
C52B C 0.0545(6) 0.8553(8) 0.3446(4) 0.077(4) Uiso 0.25 1 d PGU A -1
H52B H 0.0204 0.8421 0.3457 0.092 Uiso 0.25 1 calc PR A -1
C53B C 0.0824(7) 0.8617(8) 0.3657(3) 0.077(4) Uiso 0.25 1 d PGU A -1
H53B H 0.0668 0.8528 0.3809 0.093 Uiso 0.25 1 calc PR A -1
C54B C 0.1334(7) 0.8815(8) 0.3640(3) 0.078(4) Uiso 0.25 1 d PGU A -1
H54B H 0.1520 0.8858 0.3781 0.093 Uiso 0.25 1 calc PR A -1
C55B C 0.1566(6) 0.8948(8) 0.3412(4) 0.078(4) Uiso 0.25 1 d PGU A -1
H55B H 0.1908 0.9080 0.3400 0.093 Uiso 0.25 1 calc PR A -1
C56B C 0.1288(8) 0.8883(8) 0.3201(3) 0.077(4) Uiso 0.25 1 d PGU A -1
H56B H 0.1444 0.8972 0.3048 0.093 Uiso 0.25 1 calc PR A -1
C61X C 0.0268(3) 0.7852(2) 0.29418(14) 0.0475(14) Uiso 0.50 1 d PGU A -1
C62X C 0.0476(3) 0.7692(2) 0.31202(13) 0.0483(14) Uiso 0.50 1 d PGU A -1
H62X H 0.0675 0.7908 0.3243 0.058 Uiso 0.50 1 calc PR A -1
C63X C 0.0388(3) 0.7207(3) 0.31150(13) 0.0490(14) Uiso 0.50 1 d PGU A -1
H63X H 0.0527 0.7100 0.3234 0.059 Uiso 0.50 1 calc PR A -1
C64X C 0.0091(3) 0.6883(2) 0.29314(14) 0.0476(14) Uiso 0.50 1 d PGU A -1
H64X H 0.0032 0.6559 0.2928 0.057 Uiso 0.50 1 calc PR A -1
C65X C -0.0117(3) 0.7044(2) 0.27530(13) 0.0472(14) Uiso 0.50 1 d PGU A -1
H65X H -0.0315 0.6827 0.2630 0.057 Uiso 0.50 1 calc PR A -1
C66X C -0.0028(3) 0.7528(3) 0.27582(13) 0.0470(14) Uiso 0.50 1 d PGU A -1
H66X H -0.0167 0.7636 0.2639 0.056 Uiso 0.50 1 calc PR A -1
C71X C -0.0116(3) 0.8502(4) 0.2966(2) 0.0758(19) Uiso 0.50 1 d PGU A -1
C72X C -0.0590(4) 0.8117(3) 0.2911(2) 0.0748(19) Uiso 0.50 1 d PGU A -1
H72X H -0.0636 0.7813 0.2857 0.090 Uiso 0.50 1 calc PR A -1
C73X C -0.0996(3) 0.8186(3) 0.29371(19) 0.0755(19) Uiso 0.50 1 d PGU A -1
H73X H -0.1313 0.7929 0.2900 0.091 Uiso 0.50 1 calc PR A -1
C74X C -0.0928(3) 0.8640(4) 0.3018(2) 0.0769(19) Uiso 0.50 1 d PGU A -1
H74X H -0.1199 0.8686 0.3036 0.092 Uiso 0.50 1 calc PR A -1
C75X C -0.0453(4) 0.9025(3) 0.30730(19) 0.0778(19) Uiso 0.50 1 d PGU A -1
H75X H -0.0408 0.9328 0.3127 0.093 Uiso 0.50 1 calc PR A -1
C76X C -0.0048(3) 0.8955(3) 0.3047(2) 0.0773(19) Uiso 0.50 1 d PGU A -1
H76X H 0.0270 0.9213 0.3084 0.093 Uiso 0.50 1 calc PR A -1
C81X C 0.0760(3) 0.8746(3) 0.26935(13) 0.0428(16) Uiso 0.50 1 d PGU A -1
C82X C 0.0940(3) 0.8510(2) 0.25434(15) 0.0421(16) Uiso 0.50 1 d PGU A -1
H82X H 0.0848 0.8180 0.2573 0.051 Uiso 0.50 1 calc PR A -1
C83X C 0.1257(3) 0.8765(3) 0.23495(14) 0.0424(16) Uiso 0.50 1 d PGU A -1
H83X H 0.1377 0.8607 0.2249 0.051 Uiso 0.50 1 calc PR A -1
C84X C 0.1394(3) 0.9258(3) 0.23056(15) 0.0431(16) Uiso 0.50 1 d PGU A -1
H84X H 0.1606 0.9429 0.2176 0.052 Uiso 0.50 1 calc PR A -1
C85X C 0.1214(3) 0.9494(2) 0.24556(17) 0.0437(16) Uiso 0.50 1 d PGU A -1
H85X H 0.1306 0.9824 0.2426 0.052 Uiso 0.50 1 calc PR A -1
C86X C 0.0897(3) 0.9239(3) 0.26495(14) 0.0434(16) Uiso 0.50 1 d PGU A -1
H86X H 0.0777 0.9397 0.2750 0.052 Uiso 0.50 1 calc PR A -1
B2Y B 0.0690(7) 0.8811(7) 0.3010(4) 0.071(5) Uiso 0.50 1 d P B -2
C51Y C 0.0888(4) 0.8525(4) 0.3201(2) 0.087(2) Uiso 0.50 1 d PGU B -2
C52Y C 0.1377(4) 0.8630(4) 0.31864(19) 0.087(2) Uiso 0.50 1 d PGU B -2
H52Y H 0.1587 0.8846 0.3066 0.105 Uiso 0.50 1 calc PR B -2
C53Y C 0.1553(3) 0.8412(4) 0.3351(2) 0.088(2) Uiso 0.50 1 d PGU B -2
H53Y H 0.1880 0.8482 0.3341 0.105 Uiso 0.50 1 calc PR B -2
C54Y C 0.1240(4) 0.8089(4) 0.3531(2) 0.088(2) Uiso 0.50 1 d PGU B -2
H54Y H 0.1357 0.7943 0.3641 0.106 Uiso 0.50 1 calc PR B -2
C55Y C 0.0750(4) 0.7984(4) 0.35453(19) 0.088(2) Uiso 0.50 1 d PGU B -2
H55Y H 0.0541 0.7768 0.3665 0.105 Uiso 0.50 1 calc PR B -2
C56Y C 0.0575(3) 0.8202(4) 0.3380(2) 0.087(2) Uiso 0.50 1 d PGU B -2
H56Y H 0.0247 0.8131 0.3390 0.104 Uiso 0.50 1 calc PR B -2
C61Y C 0.0759(4) 0.9288(3) 0.31951(17) 0.0760(19) Uiso 0.50 1 d PGU B -2
C62Y C 0.0425(3) 0.9193(3) 0.3385(2) 0.0764(19) Uiso 0.50 1 d PGU B -2
H62Y H 0.0140 0.8883 0.3398 0.092 Uiso 0.50 1 calc PR B -2
C63Y C 0.0515(3) 0.9561(4) 0.35561(17) 0.0768(19) Uiso 0.50 1 d PGU B -2
H63Y H 0.0291 0.9498 0.3683 0.092 Uiso 0.50 1 calc PR B -2
C64Y C 0.0940(4) 1.0025(3) 0.35366(17) 0.0769(19) Uiso 0.50 1 d PGU B -2
H64Y H 0.1000 1.0272 0.3651 0.092 Uiso 0.50 1 calc PR B -2
C65Y C 0.1274(3) 1.0120(3) 0.33463(19) 0.0765(19) Uiso 0.50 1 d PGU B -2
H65Y H 0.1558 1.0431 0.3333 0.092 Uiso 0.50 1 calc PR B -2
C66Y C 0.1184(3) 0.9752(4) 0.31756(17) 0.0761(19) Uiso 0.50 1 d PGU B -2
H66Y H 0.1408 0.9816 0.3048 0.091 Uiso 0.50 1 calc PR B -2
C71Y C 0.0084(3) 0.8425(3) 0.29286(19) 0.0648(17) Uiso 0.50 1 d PGU B -2
C72Y C -0.0023(3) 0.7973(3) 0.28256(19) 0.0649(17) Uiso 0.50 1 d PGU B -2
H72Y H 0.0225 0.7890 0.2812 0.078 Uiso 0.50 1 calc PR B -2
C73Y C -0.0500(3) 0.7645(3) 0.27431(17) 0.0649(17) Uiso 0.50 1 d PGU B -2
H73Y H -0.0572 0.7343 0.2674 0.078 Uiso 0.50 1 calc PR B -2
C74Y C -0.0871(3) 0.7769(3) 0.27635(18) 0.0649(17) Uiso 0.50 1 d PGU B -2
H74Y H -0.1190 0.7550 0.2708 0.078 Uiso 0.50 1 calc PR B -2
C75Y C -0.0763(3) 0.8221(3) 0.28665(19) 0.0652(17) Uiso 0.50 1 d PGU B -2
H75Y H -0.1011 0.8304 0.2880 0.078 Uiso 0.50 1 calc PR B -2
C76Y C -0.0286(4) 0.8549(3) 0.29491(19) 0.0652(17) Uiso 0.50 1 d PGU B -2
H76Y H -0.0214 0.8851 0.3018 0.078 Uiso 0.50 1 calc PR B -2
C81Y C 0.0993(4) 0.8984(4) 0.27361(13) 0.060(2) Uiso 0.50 1 d PGU B -2
C82Y C 0.1119(4) 0.8657(3) 0.26277(17) 0.060(2) Uiso 0.50 1 d PGU B -2
H82Y H 0.1064 0.8373 0.2712 0.072 Uiso 0.50 1 calc PR B -2
C83Y C 0.1327(4) 0.8754(3) 0.23938(18) 0.060(2) Uiso 0.50 1 d PGU B -2
H83Y H 0.1411 0.8535 0.2321 0.072 Uiso 0.50 1 calc PR B -2
C84Y C 0.1410(4) 0.9178(4) 0.22683(15) 0.060(2) Uiso 0.50 1 d PGU B -2
H84Y H 0.1549 0.9242 0.2112 0.072 Uiso 0.50 1 calc PR B -2
C85Y C 0.1284(4) 0.9505(3) 0.23767(18) 0.060(2) Uiso 0.50 1 d PGU B -2
H85Y H 0.1340 0.9788 0.2293 0.072 Uiso 0.50 1 calc PR B -2
C86Y C 0.1076(4) 0.9408(3) 0.26106(17) 0.060(2) Uiso 0.50 1 d PGU B -2
H86Y H 0.0992 0.9626 0.2683 0.072 Uiso 0.50 1 calc PR B -2

loop_
_atom_site_aniso_label
_atom_site_aniso_U_11
_atom_site_aniso_U_22
_atom_site_aniso_U_33
_atom_site_aniso_U_23
_atom_site_aniso_U_13
_atom_site_aniso_U_12
Co1 0.0308(4) 0.0291(4) 0.0280(5) -0.0026(3) -0.0017(3) 0.0119(3)
Co2 0.0310(5) 0.0310(5) 0.0452(9) 0.000 0.000 0.0155(2)
N111 0.038(3) 0.034(3) 0.030(3) -0.002(2) -0.007(2) 0.015(2)
C112 0.047(4) 0.044(4) 0.041(4) -0.010(3) -0.014(3) 0.024(3)
C113 0.062(4) 0.070(5) 0.049(4) -0.016(4) -0.028(3) 0.037(4)
C114 0.056(4) 0.050(4) 0.052(4) -0.022(3) -0.017(3) 0.027(3)
C115 0.044(4) 0.036(3) 0.041(4) -0.009(3) -0.009(3) 0.017(3)
C116 0.033(3) 0.034(3) 0.036(3) -0.005(3) -0.001(3) 0.015(3)
N121 0.034(3) 0.035(3) 0.027(3) 0.001(2) -0.001(2) 0.014(2)
N122 0.039(3) 0.030(3) 0.029(3) 0.002(2) -0.002(2) 0.015(2)
C123 0.054(4) 0.032(3) 0.035(3) 0.002(3) -0.001(3) 0.020(3)
C124 0.048(4) 0.027(3) 0.034(3) 0.001(3) 0.000(3) 0.008(3)
C125 0.032(3) 0.023(3) 0.032(3) 0.000(2) 0.000(2) 0.008(2)
C126 0.039(3) 0.030(3) 0.029(3) -0.004(2) -0.007(3) 0.014(3)
N131 0.033(3) 0.043(3) 0.044(3) -0.002(2) 0.001(2) 0.018(2)
C132 0.060(4) 0.062(4) 0.063(5) 0.023(4) 0.015(4) 0.038(4)
C133 0.050(4) 0.071(5) 0.067(5) 0.027(4) 0.016(3) 0.036(4)
C134 0.059(4) 0.054(4) 0.055(4) 0.017(3) 0.000(4) 0.036(4)
C135 0.041(3) 0.038(3) 0.048(4) -0.002(3) -0.009(3) 0.018(3)
C136 0.032(3) 0.030(3) 0.045(4) -0.001(3) -0.010(3) 0.016(3)
N141 0.028(3) 0.034(3) 0.047(3) 0.003(2) 0.004(2) 0.019(2)
N142 0.029(3) 0.035(3) 0.046(3) 0.003(2) -0.001(2) 0.018(2)
C143 0.036(3) 0.032(3) 0.066(4) 0.005(3) 0.009(3) 0.019(3)
C144 0.022(3) 0.029(3) 0.053(4) -0.004(3) 0.005(3) 0.012(2)
C145 0.022(3) 0.037(3) 0.043(3) 0.001(3) 0.003(3) 0.018(3)
C146 0.035(3) 0.048(4) 0.043(4) 0.005(3) 0.005(3) 0.024(3)
C151 0.030(3) 0.030(3) 0.044(4) 0.006(3) -0.001(3) 0.016(3)
C152 0.036(3) 0.026(3) 0.033(3) -0.002(2) -0.006(3) 0.016(3)
C153 0.036(3) 0.026(3) 0.037(3) 0.002(2) -0.001(3) 0.019(3)
C154 0.027(3) 0.027(3) 0.036(3) 0.007(2) 0.002(2) 0.013(2)
C155 0.038(3) 0.030(3) 0.025(3) 0.008(2) 0.003(2) 0.019(3)
C156 0.042(3) 0.038(3) 0.025(3) 0.009(2) -0.003(3) 0.025(3)
C161 0.039(3) 0.054(4) 0.031(3) 0.002(3) 0.006(3) 0.029(3)
C162 0.049(4) 0.068(4) 0.030(3) -0.003(3) 0.001(3) 0.038(4)
C163 0.051(4) 0.045(3) 0.030(3) 0.000(3) -0.008(3) 0.030(3)
C164 0.034(3) 0.034(3) 0.026(3) 0.001(2) -0.004(2) 0.020(3)
N211 0.033(3) 0.032(2) 0.027(3) -0.002(2) -0.002(2) 0.016(2)
C212 0.037(3) 0.034(3) 0.030(3) -0.007(3) -0.002(3) 0.020(3)
C213 0.053(4) 0.038(3) 0.035(3) -0.012(3) -0.012(3) 0.029(3)
C214 0.047(4) 0.028(3) 0.043(4) -0.009(3) -0.013(3) 0.016(3)
C215 0.034(3) 0.033(3) 0.047(4) -0.002(3) -0.007(3) 0.014(3)
C216 0.033(3) 0.026(3) 0.035(3) 0.001(2) -0.004(3) 0.015(3)
N221 0.037(3) 0.032(3) 0.027(3) 0.003(2) 0.002(2) 0.020(2)
N222 0.045(3) 0.039(3) 0.026(3) 0.000(2) 0.001(2) 0.024(2)
C223 0.039(4) 0.049(4) 0.032(4) 0.005(3) 0.004(3) 0.020(3)
C224 0.031(3) 0.042(3) 0.041(4) 0.011(3) 0.002(3) 0.016(3)
C225 0.036(3) 0.025(3) 0.031(3) 0.004(2) -0.001(3) 0.011(3)
C226 0.048(3) 0.036(3) 0.029(3) 0.001(3) 0.005(3) 0.023(3)
N231 0.032(3) 0.038(3) 0.036(3) -0.002(2) -0.003(2) 0.013(2)
C232 0.032(3) 0.042(4) 0.043(4) 0.001(3) 0.000(3) 0.012(3)
C233 0.048(4) 0.056(4) 0.055(4) 0.011(3) 0.012(3) 0.016(4)
C234 0.051(4) 0.083(5) 0.066(5) 0.001(4) 0.016(4) 0.038(4)
C235 0.055(4) 0.062(4) 0.053(4) -0.006(4) 0.007(3) 0.033(4)
C236 0.037(3) 0.041(3) 0.035(3) -0.010(3) -0.004(3) 0.016(3)
N241 0.032(3) 0.027(2) 0.039(3) -0.005(2) -0.003(2) 0.010(2)
N242 0.034(3) 0.033(3) 0.040(3) -0.002(2) -0.003(2) 0.016(2)
C243 0.047(4) 0.042(4) 0.053(4) 0.001(3) -0.006(3) 0.027(3)
C244 0.045(4) 0.049(4) 0.054(4) -0.001(3) 0.001(3) 0.030(3)
C245 0.030(3) 0.033(3) 0.044(4) -0.010(3) -0.005(3) 0.012(3)
C246 0.038(3) 0.038(3) 0.031(3) 0.004(3) -0.001(3) 0.013(3)
C251 0.042(3) 0.042(3) 0.027(3) 0.009(3) 0.008(3) 0.027(3)
C252 0.048(4) 0.040(3) 0.033(3) -0.003(3) -0.001(3) 0.023(3)
C253 0.076(5) 0.055(4) 0.026(3) -0.001(3) -0.010(3) 0.041(4)
C254 0.059(4) 0.044(4) 0.033(3) 0.003(3) -0.005(3) 0.034(3)
C255 0.045(3) 0.046(4) 0.024(3) 0.007(3) 0.007(3) 0.030(3)
C256 0.043(3) 0.038(3) 0.029(3) 0.002(3) 0.005(3) 0.026(3)
C261 0.049(4) 0.042(3) 0.027(3) 0.008(3) 0.006(3) 0.032(3)
C262 0.060(4) 0.050(4) 0.029(3) 0.000(3) -0.005(3) 0.038(3)
C263 0.053(4) 0.043(4) 0.029(3) -0.003(3) -0.002(3) 0.030(3)
C264 0.047(3) 0.043(3) 0.022(3) 0.003(3) 0.008(3) 0.027(3)
C11 0.030(3) 0.032(3) 0.034(3) 0.008(3) 0.004(2) 0.013(3)
C12 0.040(4) 0.039(3) 0.047(4) 0.007(3) -0.002(3) 0.019(3)
C13 0.037(3) 0.046(4) 0.054(4) 0.010(3) 0.001(3) 0.022(3)
C14 0.056(4) 0.048(4) 0.046(4) 0.009(3) 0.009(3) 0.036(3)
C15 0.053(4) 0.037(3) 0.035(3) 0.007(3) 0.006(3) 0.026(3)
C16 0.040(3) 0.031(3) 0.032(3) 0.006(2) 0.003(3) 0.018(3)
C21 0.041(3) 0.028(3) 0.043(4) 0.004(3) 0.007(3) 0.020(3)
C22 0.043(3) 0.042(3) 0.034(3) 0.005(3) 0.000(3) 0.018(3)
C23 0.061(4) 0.040(4) 0.039(4) 0.009(3) -0.007(3) 0.020(3)
C24 0.062(4) 0.036(3) 0.039(4) 0.010(3) 0.006(3) 0.029(3)
C25 0.046(4) 0.036(3) 0.049(4) 0.008(3) 0.017(3) 0.025(3)
C26 0.041(3) 0.026(3) 0.032(3) 0.001(2) 0.002(3) 0.018(3)
C31 0.030(3) 0.022(3) 0.043(4) 0.008(2) 0.003(3) 0.011(2)
C32 0.036(3) 0.029(3) 0.046(4) 0.013(3) 0.009(3) 0.015(3)
C33 0.027(3) 0.031(3) 0.047(4) 0.013(3) 0.006(3) 0.010(3)
C34 0.037(3) 0.026(3) 0.070(5) 0.006(3) -0.015(3) 0.009(3)
C35 0.060(4) 0.030(3) 0.045(4) -0.005(3) -0.008(3) 0.022(3)
C36 0.044(3) 0.029(3) 0.035(3) 0.001(3) -0.001(3) 0.019(3)
C41 0.033(3) 0.032(3) 0.037(3) 0.004(3) -0.011(3) 0.017(3)
C42 0.045(3) 0.028(3) 0.036(3) 0.002(3) 0.005(3) 0.018(3)
C43 0.066(4) 0.040(4) 0.048(4) 0.001(3) 0.004(3) 0.032(3)
C44 0.046(4) 0.026(3) 0.043(4) 0.000(3) -0.006(3) 0.011(3)
C45 0.032(3) 0.033(3) 0.044(4) 0.010(3) 0.004(3) 0.009(3)
C46 0.035(3) 0.033(3) 0.034(3) 0.001(3) 0.000(3) 0.017(3)

loop_
_atom_type_symbol
_atom_type_description
_atom_type_scat_dispersion_real
_atom_type_scat_dispersion_imag
_atom_type_scat_source
C C 0.0033 0.0016 'International Tables Vol C Tables 4.2.6.8 and 6.1.1.4'
H H 0.0000 0.0000 'International Tables Vol C Tables 4.2.6.8 and 6.1.1.4'
B B 0.0013 0.0007 'International Tables Vol C Tables 4.2.6.8 and 6.1.1.4'
N N 0.0061 0.0033 'International Tables Vol C Tables 4.2.6.8 and 6.1.1.4'
Co Co 0.3494 0.9721 'International Tables Vol C Tables 4.2.6.8 and 6.1.1.4'

loop_
_geom_angle_atom_site_label_1
_geom_angle_atom_site_label_2
_geom_angle_atom_site_label_3
_geom_angle
_geom_angle_site_symmetry_1
_geom_angle_site_symmetry_3
N211 Co1 N111 172.38(17) . .
N211 Co1 N121 99.35(16) . .
N111 Co1 N121 76.35(16) . .
N211 Co1 N231 92.64(16) . .
N111 Co1 N231 93.65(17) . .
N121 Co1 N231 89.99(17) . .
N211 Co1 N241 88.73(16) . .
N111 Co1 N241 96.99(17) . .
N121 Co1 N241 164.08(17) . .
N231 Co1 N241 75.87(17) . .
N211 Co1 N221 77.14(16) . .
N111 Co1 N221 97.14(17) . .
N121 Co1 N221 98.74(16) . .
N231 Co1 N221 167.46(16) . .
N241 Co1 N221 96.41(16) . .
N131 Co2 N131 91.16(18) 3_675 .
N131 Co2 N131 91.16(18) 3_675 2_765
N131 Co2 N131 91.16(18) . 2_765
N131 Co2 N141 76.71(18) 3_675 2_765
N131 Co2 N141 88.94(17) . 2_765
N131 Co2 N141 167.86(18) 2_765 2_765
N131 Co2 N141 167.86(18) 3_675 3_675
N131 Co2 N141 76.70(17) . 3_675
N131 Co2 N141 88.94(17) 2_765 3_675
N141 Co2 N141 102.88(15) 2_765 3_675
N131 Co2 N141 88.95(17) 3_675 .
N131 Co2 N141 167.86(18) . .
N131 Co2 N141 76.71(17) 2_765 .
N141 Co2 N141 102.88(15) 2_765 .
N141 Co2 N141 102.87(15) 3_675 .
C112 N111 C116 117.8(5) . .
C112 N111 Co1 125.6(4) . .
C116 N111 Co1 116.6(3) . .
N111 C112 C113 122.0(6) . .
N111 C112 H112 119.0 . .
C113 C112 H112 119.0 . .
C114 C113 C112 120.3(6) . .
C114 C113 H113 119.9 . .
C112 C113 H113 119.9 . .
C113 C114 C115 118.3(6) . .
C113 C114 H114 120.8 . .
C115 C114 H114 120.8 . .
C116 C115 C114 119.2(6) . .
C116 C115 H115 120.4 . .
C114 C115 H115 120.4 . .
N111 C116 C115 122.4(5) . .
N111 C116 C125 114.7(5) . .
C115 C116 C125 122.8(5) . .
C125 N121 N122 105.2(4) . .
C125 N121 Co1 114.1(3) . .
N122 N121 Co1 140.1(3) . .
C123 N122 N121 110.9(4) . .
C123 N122 C126 127.5(5) . .
N121 N122 C126 121.4(4) . .
N122 C123 C124 107.4(5) . .
N122 C123 H123 126.3 . .
C124 C123 H123 126.3 . .
C123 C124 C125 105.2(5) . .
C123 C124 H124 127.4 . .
C125 C124 H124 127.4 . .
N121 C125 C124 111.3(5) . .
N121 C125 C116 117.9(5) . .
C124 C125 C116 130.8(5) . .
N122 C126 C164 113.3(4) . .
N122 C126 H12A 108.9 . .
C164 C126 H12A 108.9 . .
N122 C126 H12B 108.9 . .
C164 C126 H12B 108.9 . .
H12A C126 H12B 107.7 . .
C132 N131 C136 117.2(5) . .
C132 N131 Co2 126.9(4) . .
C136 N131 Co2 115.6(4) . .
N131 C132 C133 123.3(6) . .
N131 C132 H132 118.4 . .
C133 C132 H132 118.4 . .
C134 C133 C132 118.8(6) . .
C134 C133 H133 120.6 . .
C132 C133 H133 120.6 . .
C135 C134 C133 119.0(6) . .
C135 C134 H134 120.5 . .
C133 C134 H134 120.5 . .
C134 C135 C136 119.6(6) . .
C134 C135 H135 120.2 . .
C136 C135 H135 120.2 . .
N131 C136 C135 122.1(5) . .
N131 C136 C145 114.9(5) . 3_675
C135 C136 C145 123.0(5) . 3_675
C145 N141 N142 104.5(4) . .
C145 N141 Co2 113.3(4) . .
N142 N141 Co2 140.6(4) . .
C143 N142 N141 110.6(5) . .
C143 N142 C146 128.4(5) . .
N141 N142 C146 121.0(4) . .
N142 C143 C144 108.2(5) . .
N142 C143 H143 125.9 . .
C144 C143 H143 125.9 . .
C143 C144 C145 105.0(5) . .
C143 C144 H144 127.5 . .
C145 C144 H144 127.5 . .
N141 C145 C144 111.7(5) . .
N141 C145 C136 117.6(5) . 2_765
C144 C145 C136 130.7(5) . 2_765
N142 C146 C151 114.1(5) . .
N142 C146 H14A 108.7 . .
C151 C146 H14A 108.7 . .
N142 C146 H14B 108.7 . .
C151 C146 H14B 108.7 . .
H14A C146 H14B 107.6 . .
C152 C151 C156 119.8(5) . .
C152 C151 C146 123.0(5) . .
C156 C151 C146 117.2(5) . .
C151 C152 C153 121.1(5) . .
C151 C152 H152 119.4 . .
C153 C152 H152 119.4 . .
C154 C153 C152 120.0(5) . .
C154 C153 H153 120.0 . .
C152 C153 H153 120.0 . .
C153 C154 C155 121.5(5) . .
C153 C154 H154 119.2 . .
C155 C154 H154 119.2 . .
C154 C155 C164 122.9(5) . .
C154 C155 C156 118.6(5) . .
C164 C155 C156 118.5(5) . .
C161 C156 C155 119.8(5) . .
C161 C156 C151 121.4(5) . .
C155 C156 C151 118.8(5) . .
C162 C161 C156 119.9(5) . .
C162 C161 H161 120.1 . .
C156 C161 H161 120.1 . .
C161 C162 C163 120.6(5) . .
C161 C162 H162 119.7 . .
C163 C162 H162 119.7 . .
C164 C163 C162 120.6(6) . .
C164 C163 H163 119.7 . .
C162 C163 H163 119.7 . .
C163 C164 C155 120.4(5) . .
C163 C164 C126 120.5(5) . .
C155 C164 C126 119.0(5) . .
C212 N211 C216 117.2(4) . .
C212 N211 Co1 127.2(4) . .
C216 N211 Co1 115.6(3) . .
N211 C212 C213 123.6(5) . .
N211 C212 H212 118.2 . .
C213 C212 H212 118.2 . .
C214 C213 C212 119.0(5) . .
C214 C213 H213 120.5 . .
C212 C213 H213 120.5 . .
C213 C214 C215 119.3(5) . .
C213 C214 H214 120.4 . .
C215 C214 H214 120.4 . .
C214 C215 C216 118.5(5) . .
C214 C215 H215 120.7 . .
C216 C215 H215 120.7 . .
N211 C216 C215 122.4(5) . .
N211 C216 C225 116.5(5) . .
C215 C216 C225 121.1(5) . .
C225 N221 N222 104.2(4) . .
C225 N221 Co1 112.2(3) . .
N222 N221 Co1 143.2(3) . .
N221 N222 C223 111.4(4) . .
N221 N222 C226 123.3(4) . .
C223 N222 C226 125.2(5) . .
C224 C223 N222 106.6(5) . .
C224 C223 H223 126.7 . .
N222 C223 H223 126.7 . .
C223 C224 C225 105.9(5) . .
C223 C224 H224 127.0 . .
C225 C224 H224 127.0 . .
N221 C225 C224 111.8(5) . .
N221 C225 C216 117.9(5) . .
C224 C225 C216 130.2(5) . .
N222 C226 C264 113.7(4) . .
N222 C226 H22A 108.8 . .
C264 C226 H22A 108.8 . .
N222 C226 H22B 108.8 . .
C264 C226 H22B 108.8 . .
H22A C226 H22B 107.7 . .
C232 N231 C236 117.1(5) . .
C232 N231 Co1 127.6(4) . .
C236 N231 Co1 114.9(4) . .
N231 C232 C233 123.9(6) . .
N231 C232 H232 118.0 . .
C233 C232 H232 118.0 . .
C232 C233 C234 119.1(6) . .
C232 C233 H233 120.5 . .
C234 C233 H233 120.5 . .
C233 C234 C235 118.6(6) . .
C233 C234 H234 120.7 . .
C235 C234 H234 120.7 . .
C236 C235 C234 119.3(6) . .
C236 C235 H235 120.4 . .
C234 C235 H235 120.4 . .
C235 C236 N231 122.0(6) . .
C235 C236 C245 122.3(6) . .
N231 C236 C245 115.8(5) . .
C245 N241 N242 105.1(4) . .
C245 N241 Co1 114.0(4) . .
N242 N241 Co1 140.3(3) . .
C243 N242 N241 111.3(5) . .
C243 N242 C246 127.2(5) . .
N241 N242 C246 121.5(4) . .
N242 C243 C244 108.2(5) . .
N242 C243 H243 125.9 . .
C244 C243 H243 125.9 . .
C243 C244 C245 104.4(5) . .
C243 C244 H244 127.8 . .
C245 C244 H244 127.8 . .
N241 C245 C244 111.1(5) . .
N241 C245 C236 118.4(5) . .
C244 C245 C236 130.6(5) . .
N242 C246 C251 115.7(5) . 11_565
N242 C246 H24A 108.4 . .
C251 C246 H24A 108.4 11_565 .
N242 C246 H24B 108.4 . .
C251 C246 H24B 108.4 11_565 .
H24A C246 H24B 107.4 . .
C252 C251 C256 120.0(5) . .
C252 C251 C246 122.5(5) . 12_655
C256 C251 C246 117.5(5) . 12_655
C251 C252 C253 120.5(5) . .
C251 C252 H252 119.7 . .
C253 C252 H252 119.7 . .
C254 C253 C252 121.2(5) . .
C254 C253 H253 119.4 . .
C252 C253 H253 119.4 . .
C253 C254 C255 120.8(5) . .
C253 C254 H254 119.6 . .
C255 C254 H254 119.6 . .
C254 C255 C256 118.2(5) . .
C254 C255 C264 122.2(5) . .
C256 C255 C264 119.6(5) . .
C261 C256 C255 118.4(5) . .
C261 C256 C251 122.4(5) . .
C255 C256 C251 119.2(5) . .
C262 C261 C256 121.0(5) . .
C262 C261 H261 119.5 . .
C256 C261 H261 119.5 . .
C261 C262 C263 120.6(5) . .
C261 C262 H262 119.7 . .
C263 C262 H262 119.7 . .
C264 C263 C262 120.9(5) . .
C264 C263 H263 119.5 . .
C262 C263 H263 119.5 . .
C263 C264 C255 119.2(5) . .
C263 C264 C226 120.9(5) . .
C255 C264 C226 119.9(5) . .
C41 B1 C11 111.6(4) . .
C41 B1 C31 104.8(4) . .
C11 B1 C31 114.7(4) . .
C41 B1 C21 109.7(4) . .
C11 B1 C21 104.3(4) . .
C31 B1 C21 111.7(4) . .
C12 C11 C16 120.0 . .
C12 C11 B1 120.8(3) . .
C16 C11 B1 119.1(3) . .
C11 C12 C13 120.0 . .
C11 C12 H12 120.0 . .
C13 C12 H12 120.0 . .
C14 C13 C12 120.0 . .
C14 C13 H13 120.0 . .
C12 C13 H13 120.0 . .
C15 C14 C13 120.0 . .
C15 C14 H14 120.0 . .
C13 C14 H14 120.0 . .
C14 C15 C16 120.0 . .
C14 C15 H15 120.0 . .
C16 C15 H15 120.0 . .
C15 C16 C11 120.0 . .
C15 C16 H16 120.0 . .
C11 C16 H16 120.0 . .
C22 C21 C26 120.0 . .
C22 C21 B1 117.5(3) . .
C26 C21 B1 122.5(3) . .
C23 C22 C21 120.0 . .
C23 C22 H22 120.0 . .
C21 C22 H22 120.0 . .
C22 C23 C24 120.0 . .
C22 C23 H23 120.0 . .
C24 C23 H23 120.0 . .
C25 C24 C23 120.0 . .
C25 C24 H24 120.0 . .
C23 C24 H24 120.0 . .
C24 C25 C26 120.0 . .
C24 C25 H25 120.0 . .
C26 C25 H25 120.0 . .
C25 C26 C21 120.0 . .
C25 C26 H26 120.0 . .
C21 C26 H26 120.0 . .
C32 C31 C36 120.0 . .
C32 C31 B1 117.8(3) . .
C36 C31 B1 122.1(3) . .
C33 C32 C31 120.0 . .
C33 C32 H32 120.0 . .
C31 C32 H32 120.0 . .
C32 C33 C34 120.0 . .
C32 C33 H33 120.0 . .
C34 C33 H33 120.0 . .
C35 C34 C33 120.0 . .
C35 C34 H34 120.0 . .
C33 C34 H34 120.0 . .
C36 C35 C34 120.0 . .
C36 C35 H35 120.0 . .
C34 C35 H35 120.0 . .
C35 C36 C31 120.0 . .
C35 C36 H36 120.0 . .
C31 C36 H36 120.0 . .
C42 C41 C46 120.0 . .
C42 C41 B1 120.9(3) . .
C46 C41 B1 119.1(3) . .
C43 C42 C41 120.0 . .
C43 C42 H42 120.0 . .
C41 C42 H42 120.0 . .
C42 C43 C44 120.0 . .
C42 C43 H43 120.0 . .
C44 C43 H43 120.0 . .
C45 C44 C43 120.0 . .
C45 C44 H44 120.0 . .
C43 C44 H44 120.0 . .
C44 C45 C46 120.0 . .
C44 C45 H45 120.0 . .
C46 C45 H45 120.0 . .
C45 C46 C41 120.0 . .
C45 C46 H46 120.0 . .
C41 C46 H46 120.0 . .
C51A B2X C61X 121.1(13) . .
C51A B2X C71X 97.0(12) . .
C61X B2X C71X 113.6(10) . .
C51A B2X C81X 103.1(13) . .
C61X B2X C81X 108.2(10) . .
C71X B2X C81X 113.3(10) . .
C51A B2X C51B 19.7(10) . .
C61X B2X C51B 101.9(12) . .
C71X B2X C51B 111.3(12) . .
C81X B2X C51B 107.7(12) . .
C52A C51A C56A 120.0 . .
C52A C51A B2X 119.6(15) . .
C56A C51A B2X 120.1(15) . .
C51A C52A C53A 120.0 . .
C51A C52A H52A 120.0 . .
C53A C52A H52A 120.0 . .
C54A C53A C52A 120.0 . .
C54A C53A H53A 120.0 . .
C52A C53A H53A 120.0 . .
C53A C54A C55A 120.0 . .
C53A C54A H54A 120.0 . .
C55A C54A H54A 120.0 . .
C54A C55A C56A 120.0 . .
C54A C55A H55A 120.0 . .
C56A C55A H55A 120.0 . .
C55A C56A C51A 120.0 . .
C55A C56A H56A 120.0 . .
C51A C56A H56A 120.0 . .
C52B C51B C56B 120.0 . .
C52B C51B B2X 117.9(13) . .
C56B C51B B2X 120.0(13) . .
C53B C52B C51B 120.0 . .
C53B C52B H52B 120.0 . .
C51B C52B H52B 120.0 . .
C54B C53B C52B 120.0 . .
C54B C53B H53B 120.0 . .
C52B C53B H53B 120.0 . .
C55B C54B C53B 120.0 . .
C55B C54B H54B 120.0 . .
C53B C54B H54B 120.0 . .
C54B C55B C56B 120.0 . .
C54B C55B H55B 120.0 . .
C56B C55B H55B 120.0 . .
C55B C56B C51B 120.0 . .
C55B C56B H56B 120.0 . .
C51B C56B H56B 120.0 . .
C62X C61X C66X 120.0 . .
C62X C61X B2X 119.4(7) . .
C66X C61X B2X 120.6(7) . .
C63X C62X C61X 120.0 . .
C63X C62X H62X 120.0 . .
C61X C62X H62X 120.0 . .
C62X C63X C64X 120.0 . .
C62X C63X H63X 120.0 . .
C64X C63X H63X 120.0 . .
C65X C64X C63X 120.0 . .
C65X C64X H64X 120.0 . .
C63X C64X H64X 120.0 . .
C64X C65X C66X 120.0 . .
C64X C65X H65X 120.0 . .
C66X C65X H65X 120.0 . .
C65X C66X C61X 120.0 . .
C65X C66X H66X 120.0 . .
C61X C66X H66X 120.0 . .
C72X C71X C76X 120.0 . .
C72X C71X B2X 123.1(8) . .
C76X C71X B2X 116.9(8) . .
C71X C72X C73X 120.0 . .
C71X C72X H72X 120.0 . .
C73X C72X H72X 120.0 . .
C72X C73X C74X 120.0 . .
C72X C73X H73X 120.0 . .
C74X C73X H73X 120.0 . .
C75X C74X C73X 120.0 . .
C75X C74X H74X 120.0 . .
C73X C74X H74X 120.0 . .
C74X C75X C76X 120.0 . .
C74X C75X H75X 120.0 . .
C76X C75X H75X 120.0 . .
C75X C76X C71X 120.0 . .
C75X C76X H76X 120.0 . .
C71X C76X H76X 120.0 . .
C82X C81X C86X 120.0 . .
C82X C81X B2X 120.6(7) . .
C86X C81X B2X 119.3(7) . .
C83X C82X C81X 120.0 . .
C83X C82X H82X 120.0 . .
C81X C82X H82X 120.0 . .
C82X C83X C84X 120.0 . .
C82X C83X H83X 120.0 . .
C84X C83X H83X 120.0 . .
C83X C84X C85X 120.0 . .
C83X C84X H84X 120.0 . .
C85X C84X H84X 120.0 . .
C86X C85X C84X 120.0 . .
C86X C85X H85X 120.0 . .
C84X C85X H85X 120.0 . .
C85X C86X C81X 120.0 . .
C85X C86X H86X 120.0 . .
C81X C86X H86X 120.0 . .
C51Y B2Y C81Y 114.7(12) . .
C51Y B2Y C71Y 110.8(12) . .
C81Y B2Y C71Y 103.8(12) . .
C51Y B2Y C61Y 100.2(12) . .
C81Y B2Y C61Y 115.5(12) . .
C71Y B2Y C61Y 112.1(12) . .
C52Y C51Y C56Y 120.0 . .
C52Y C51Y B2Y 119.4(10) . .
C56Y C51Y B2Y 120.6(10) . .
C53Y C52Y C51Y 120.0 . .
C53Y C52Y H52Y 120.0 . .
C51Y C52Y H52Y 120.0 . .
C54Y C53Y C52Y 120.0 . .
C54Y C53Y H53Y 120.0 . .
C52Y C53Y H53Y 120.0 . .
C53Y C54Y C55Y 120.0 . .
C53Y C54Y H54Y 120.0 . .
C55Y C54Y H54Y 120.0 . .
C54Y C55Y C56Y 120.0 . .
C54Y C55Y H55Y 120.0 . .
C56Y C55Y H55Y 120.0 . .
C55Y C56Y C51Y 120.0 . .
C55Y C56Y H56Y 120.0 . .
C51Y C56Y H56Y 120.0 . .
C62Y C61Y C66Y 120.0 . .
C62Y C61Y B2Y 119.7(9) . .
C66Y C61Y B2Y 119.7(9) . .
C63Y C62Y C61Y 120.0 . .
C63Y C62Y H62Y 120.0 . .
C61Y C62Y H62Y 120.0 . .
C62Y C63Y C64Y 120.0 . .
C62Y C63Y H63Y 120.0 . .
C64Y C63Y H63Y 120.0 . .
C63Y C64Y C65Y 120.0 . .
C63Y C64Y H64Y 120.0 . .
C65Y C64Y H64Y 120.0 . .
C66Y C65Y C64Y 120.0 . .
C66Y C65Y H65Y 120.0 . .
C64Y C65Y H65Y 120.0 . .
C65Y C66Y C61Y 120.0 . .
C65Y C66Y H66Y 120.0 . .
C61Y C66Y H66Y 120.0 . .
C72Y C71Y C76Y 120.0 . .
C72Y C71Y B2Y 115.9(9) . .
C76Y C71Y B2Y 124.0(9) . .
C71Y C72Y C73Y 120.0 . .
C71Y C72Y H72Y 120.0 . .
C73Y C72Y H72Y 120.0 . .
C74Y C73Y C72Y 120.0 . .
C74Y C73Y H73Y 120.0 . .
C72Y C73Y H73Y 120.0 . .
C75Y C74Y C73Y 120.0 . .
C75Y C74Y H74Y 120.0 . .
C73Y C74Y H74Y 120.0 . .
C74Y C75Y C76Y 120.0 . .
C74Y C75Y H75Y 120.0 . .
C76Y C75Y H75Y 120.0 . .
C75Y C76Y C71Y 120.0 . .
C75Y C76Y H76Y 120.0 . .
C71Y C76Y H76Y 120.0 . .
C82Y C81Y C86Y 120.0 . .
C82Y C81Y B2Y 117.0(9) . .
C86Y C81Y B2Y 122.7(9) . .
C81Y C82Y C83Y 120.0 . .
C81Y C82Y H82Y 120.0 . .
C83Y C82Y H82Y 120.0 . .
C84Y C83Y C82Y 120.0 . .
C84Y C83Y H83Y 120.0 . .
C82Y C83Y H83Y 120.0 . .
C83Y C84Y C85Y 120.0 . .
C83Y C84Y H84Y 120.0 . .
C85Y C84Y H84Y 120.0 . .
C84Y C85Y C86Y 120.0 . .
C84Y C85Y H85Y 120.0 . .
C86Y C85Y H85Y 120.0 . .
C85Y C86Y C81Y 120.0 . .
C85Y C86Y H86Y 120.0 . .
C81Y C86Y H86Y 120.0 . .

loop_
_geom_bond_atom_site_label_1
_geom_bond_atom_site_label_2
_geom_bond_distance
_geom_bond_site_symmetry_2
Co1 N211 2.126(4) .
Co1 N111 2.129(4) .
Co1 N121 2.165(4) .
Co1 N231 2.175(5) .
Co1 N241 2.190(4) .
Co1 N221 2.202(4) .
Co2 N131 2.146(5) 3_675
Co2 N131 2.146(5) .
Co2 N131 2.146(5) 2_765
Co2 N141 2.158(4) 2_765
Co2 N141 2.158(4) 3_675
Co2 N141 2.158(4) .
N111 C112 1.345(7) .
N111 C116 1.346(7) .
C112 C113 1.382(8) .
C112 H112 0.9300 .
C113 C114 1.356(9) .
C113 H113 0.9300 .
C114 C115 1.388(8) .
C114 H114 0.9300 .
C115 C116 1.380(8) .
C115 H115 0.9300 .
C116 C125 1.464(8) .
N121 C125 1.330(7) .
N121 N122 1.365(6) .
N122 C123 1.355(7) .
N122 C126 1.446(7) .
C123 C124 1.370(8) .
C123 H123 0.9300 .
C124 C125 1.397(8) .
C124 H124 0.9300 .
C126 C164 1.505(7) .
C126 H12A 0.9700 .
C126 H12B 0.9700 .
N131 C132 1.325(8) .
N131 C136 1.347(7) .
C132 C133 1.385(9) .
C132 H132 0.9300 .
C133 C134 1.360(9) .
C133 H133 0.9300 .
C134 C135 1.359(9) .
C134 H134 0.9300 .
C135 C136 1.381(8) .
C135 H135 0.9300 .
C136 C145 1.477(8) 3_675
N141 C145 1.347(7) .
N141 N142 1.351(6) .
N142 C143 1.345(7) .
N142 C146 1.460(7) .
C143 C144 1.359(8) .
C143 H143 0.9300 .
C144 C145 1.367(7) .
C144 H144 0.9300 .
C145 C136 1.477(8) 2_765
C146 C151 1.499(7) .
C146 H14A 0.9700 .
C146 H14B 0.9700 .
C151 C152 1.359(8) .
C151 C156 1.437(8) .
C152 C153 1.409(7) .
C152 H152 0.9300 .
C153 C154 1.360(7) .
C153 H153 0.9300 .
C154 C155 1.406(7) .
C154 H154 0.9300 .
C155 C164 1.425(7) .
C155 C156 1.428(7) .
C156 C161 1.416(8) .
C161 C162 1.375(8) .
C161 H161 0.9300 .
C162 C163 1.415(8) .
C162 H162 0.9300 .
C163 C164 1.370(7) .
C163 H163 0.9300 .
N211 C212 1.338(7) .
N211 C216 1.348(7) .
C212 C213 1.387(8) .
C212 H212 0.9300 .
C213 C214 1.358(8) .
C213 H213 0.9300 .
C214 C215 1.387(8) .
C214 H214 0.9300 .
C215 C216 1.402(7) .
C215 H215 0.9300 .
C216 C225 1.461(8) .
N221 C225 1.345(7) .
N221 N222 1.357(6) .
N222 C223 1.372(7) .
N222 C226 1.455(7) .
C223 C224 1.361(8) .
C223 H223 0.9300 .
C224 C225 1.381(8) .
C224 H224 0.9300 .
C226 C264 1.499(8) .
C226 H22A 0.9700 .
C226 H22B 0.9700 .
N231 C232 1.342(7) .
N231 C236 1.371(7) .
C232 C233 1.360(9) .
C232 H232 0.9300 .
C233 C234 1.378(10) .
C233 H233 0.9300 .
C234 C235 1.398(10) .
C234 H234 0.9300 .
C235 C236 1.370(8) .
C235 H235 0.9300 .
C236 C245 1.450(8) .
N241 C245 1.342(7) .
N241 N242 1.355(6) .
N242 C243 1.339(7) .
N242 C246 1.446(7) .
C243 C244 1.373(8) .
C243 H243 0.9300 .
C244 C245 1.398(8) .
C244 H244 0.9300 .
C246 C251 1.508(8) 11_565
C246 H24A 0.9700 .
C246 H24B 0.9700 .
C251 C252 1.359(8) .
C251 C256 1.430(8) .
C251 C246 1.508(8) 12_655
C252 C253 1.393(8) .
C252 H252 0.9300 .
C253 C254 1.354(8) .
C253 H253 0.9300 .
C254 C255 1.417(7) .
C254 H254 0.9300 .
C255 C256 1.420(8) .
C255 C264 1.424(8) .
C256 C261 1.415(7) .
C261 C262 1.354(8) .
C261 H261 0.9300 .
C262 C263 1.402(8) .
C262 H262 0.9300 .
C263 C264 1.376(8) .
C263 H263 0.9300 .
B1 C41 1.688(7) .
B1 C11 1.693(7) .
B1 C31 1.694(7) .
B1 C21 1.712(7) .
C11 C12 1.3900 .
C11 C16 1.3900 .
C12 C13 1.3900 .
C12 H12 0.9300 .
C13 C14 1.3900 .
C13 H13 0.9300 .
C14 C15 1.3900 .
C14 H14 0.9300 .
C15 C16 1.3900 .
C15 H15 0.9300 .
C16 H16 0.9300 .
C21 C22 1.3900 .
C21 C26 1.3900 .
C22 C23 1.3900 .
C22 H22 0.9300 .
C23 C24 1.3900 .
C23 H23 0.9300 .
C24 C25 1.3900 .
C24 H24 0.9300 .
C25 C26 1.3900 .
C25 H25 0.9300 .
C26 H26 0.9300 .
C31 C32 1.3900 .
C31 C36 1.3900 .
C32 C33 1.3900 .
C32 H32 0.9300 .
C33 C34 1.3900 .
C33 H33 0.9300 .
C34 C35 1.3900 .
C34 H34 0.9300 .
C35 C36 1.3900 .
C35 H35 0.9300 .
C36 H36 0.9300 .
C41 C42 1.3900 .
C41 C46 1.3900 .
C42 C43 1.3900 .
C42 H42 0.9300 .
C43 C44 1.3900 .
C43 H43 0.9300 .
C44 C45 1.3900 .
C44 H44 0.9300 .
C45 C46 1.3900 .
C45 H45 0.9300 .
C46 H46 0.9300 .
B2X C51A 1.67(2) .
B2X C61X 1.684(17) .
B2X C71X 1.684(17) .
B2X C81X 1.728(17) .
B2X C51B 1.81(2) .
C51A C52A 1.3900 .
C51A C56A 1.3900 .
C52A C53A 1.3900 .
C52A H52A 0.9300 .
C53A C54A 1.3900 .
C53A H53A 0.9300 .
C54A C55A 1.3900 .
C54A H54A 0.9300 .
C55A C56A 1.3900 .
C55A H55A 0.9300 .
C56A H56A 0.9300 .
C51B C52B 1.3900 .
C51B C56B 1.3900 .
C52B C53B 1.3900 .
C52B H52B 0.9300 .
C53B C54B 1.3900 .
C53B H53B 0.9300 .
C54B C55B 1.3900 .
C54B H54B 0.9300 .
C55B C56B 1.3900 .
C55B H55B 0.9300 .
C56B H56B 0.9300 .
C61X C62X 1.3900 .
C61X C66X 1.3900 .
C62X C63X 1.3900 .
C62X H62X 0.9300 .
C63X C64X 1.3900 .
C63X H63X 0.9300 .
C64X C65X 1.3900 .
C64X H64X 0.9300 .
C65X C66X 1.3900 .
C65X H65X 0.9300 .
C66X H66X 0.9300 .
C71X C72X 1.3900 .
C71X C76X 1.3900 .
C72X C73X 1.3900 .
C72X H72X 0.9300 .
C73X C74X 1.3900 .
C73X H73X 0.9300 .
C74X C75X 1.3900 .
C74X H74X 0.9300 .
C75X C76X 1.3900 .
C75X H75X 0.9300 .
C76X H76X 0.9300 .
C81X C82X 1.3900 .
C81X C86X 1.3900 .
C82X C83X 1.3900 .
C82X H82X 0.9300 .
C83X C84X 1.3900 .
C83X H83X 0.9300 .
C84X C85X 1.3900 .
C84X H84X 0.9300 .
C85X C86X 1.3900 .
C85X H85X 0.9300 .
C86X H86X 0.9300 .
B2Y C51Y 1.67(2) .
B2Y C81Y 1.70(2) .
B2Y C71Y 1.71(2) .
B2Y C61Y 1.72(2) .
C51Y C52Y 1.3900 .
C51Y C56Y 1.3900 .
C52Y C53Y 1.3900 .
C52Y H52Y 0.9300 .
C53Y C54Y 1.3900 .
C53Y H53Y 0.9300 .
C54Y C55Y 1.3900 .
C54Y H54Y 0.9300 .
C55Y C56Y 1.3900 .
C55Y H55Y 0.9300 .
C56Y H56Y 0.9300 .
C61Y C62Y 1.3900 .
C61Y C66Y 1.3900 .
C62Y C63Y 1.3900 .
C62Y H62Y 0.9300 .
C63Y C64Y 1.3900 .
C63Y H63Y 0.9300 .
C64Y C65Y 1.3900 .
C64Y H64Y 0.9300 .
C65Y C66Y 1.3900 .
C65Y H65Y 0.9300 .
C66Y H66Y 0.9300 .
C71Y C72Y 1.3900 .
C71Y C76Y 1.3900 .
C72Y C73Y 1.3900 .
C72Y H72Y 0.9300 .
C73Y C74Y 1.3900 .
C73Y H73Y 0.9300 .
C74Y C75Y 1.3900 .
C74Y H74Y 0.9300 .
C75Y C76Y 1.3900 .
C75Y H75Y 0.9300 .
C76Y H76Y 0.9300 .
C81Y C82Y 1.3900 .
C81Y C86Y 1.3900 .
C82Y C83Y 1.3900 .
C82Y H82Y 0.9300 .
C83Y C84Y 1.3900 .
C83Y H83Y 0.9300 .
C84Y C85Y 1.3900 .
C84Y H84Y 0.9300 .
C85Y C86Y 1.3900 .
C85Y H85Y 0.9300 .
C86Y H86Y 0.9300 .

loop_
_geom_torsion_atom_site_label_1
_geom_torsion_atom_site_label_2
_geom_torsion_atom_site_label_3
_geom_torsion_atom_site_label_4
_geom_torsion
_geom_torsion_site_symmetry_1
_geom_torsion_site_symmetry_4
N211 Co1 N111 C112 -122.8(12) . .
N121 Co1 N111 C112 -179.2(5) . .
N231 Co1 N111 C112 91.7(5) . .
N241 Co1 N111 C112 15.5(5) . .
N221 Co1 N111 C112 -81.9(5) . .
N211 Co1 N111 C116 56.6(14) . .
N121 Co1 N111 C116 0.2(4) . .
N231 Co1 N111 C116 -88.9(4) . .
N241 Co1 N111 C116 -165.1(4) . .
N221 Co1 N111 C116 97.5(4) . .
C116 N111 C112 C113 -0.7(9) . .
Co1 N111 C112 C113 178.7(5) . .
N111 C112 C113 C114 0.4(10) . .
C112 C113 C114 C115 0.9(10) . .
C113 C114 C115 C116 -2.0(9) . .
C112 N111 C116 C115 -0.4(8) . .
Co1 N111 C116 C115 -179.9(4) . .
C112 N111 C116 C125 -177.9(5) . .
Co1 N111 C116 C125 2.6(6) . .
C114 C115 C116 N111 1.8(9) . .
C114 C115 C116 C125 179.1(5) . .
N211 Co1 N121 C125 -176.9(4) . .
N111 Co1 N121 C125 -3.3(4) . .
N231 Co1 N121 C125 90.5(4) . .
N241 Co1 N121 C125 63.4(8) . .
N221 Co1 N121 C125 -98.6(4) . .
N211 Co1 N121 N122 13.8(5) . .
N111 Co1 N121 N122 -172.6(5) . .
N231 Co1 N121 N122 -78.8(5) . .
N241 Co1 N121 N122 -105.9(7) . .
N221 Co1 N121 N122 92.1(5) . .
C125 N121 N122 C123 1.7(6) . .
Co1 N121 N122 C123 171.6(4) . .
C125 N121 N122 C126 177.4(5) . .
Co1 N121 N122 C126 -12.7(8) . .
N121 N122 C123 C124 -1.2(6) . .
C126 N122 C123 C124 -176.6(5) . .
N122 C123 C124 C125 0.2(7) . .
N122 N121 C125 C124 -1.5(6) . .
Co1 N121 C125 C124 -174.4(4) . .
N122 N121 C125 C116 178.7(4) . .
Co1 N121 C125 C116 5.8(6) . .
C123 C124 C125 N121 0.8(7) . .
C123 C124 C125 C116 -179.5(6) . .
N111 C116 C125 N121 -5.7(7) . .
C115 C116 C125 N121 176.8(5) . .
N111 C116 C125 C124 174.6(6) . .
C115 C116 C125 C124 -2.9(9) . .
C123 N122 C126 C164 94.1(6) . .
N121 N122 C126 C164 -80.9(6) . .
N131 Co2 N131 C132 3.6(6) 3_675 .
N131 Co2 N131 C132 94.8(5) 2_765 .
N141 Co2 N131 C132 -73.1(5) 2_765 .
N141 Co2 N131 C132 -176.6(6) 3_675 .
N141 Co2 N131 C132 94.0(9) . .
N131 Co2 N131 C136 -170.2(4) 3_675 .
N131 Co2 N131 C136 -79.0(5) 2_765 .
N141 Co2 N131 C136 113.1(4) 2_765 .
N141 Co2 N131 C136 9.6(4) 3_675 .
N141 Co2 N131 C136 -79.8(9) . .
C136 N131 C132 C133 -1.0(10) . .
Co2 N131 C132 C133 -174.7(5) . .
N131 C132 C133 C134 2.5(11) . .
C132 C133 C134 C135 -2.0(11) . .
C133 C134 C135 C136 0.3(10) . .
C132 N131 C136 C135 -0.8(8) . .
Co2 N131 C136 C135 173.6(4) . .
C132 N131 C136 C145 179.7(5) . 3_675
Co2 N131 C136 C145 -5.9(6) . 3_675
C134 C135 C136 N131 1.2(9) . .
C134 C135 C136 C145 -179.4(5) . 3_675
N131 Co2 N141 C145 79.3(4) 3_675 .
N131 Co2 N141 C145 -11.3(10) . .
N131 Co2 N141 C145 -12.1(3) 2_765 .
N141 Co2 N141 C145 155.4(4) 2_765 .
N141 Co2 N141 C145 -97.9(4) 3_675 .
N131 Co2 N141 N142 -83.3(5) 3_675 .
N131 Co2 N141 N142 -174.0(7) . .
N131 Co2 N141 N142 -174.8(6) 2_765 .
N141 Co2 N141 N142 -7.2(6) 2_765 .
N141 Co2 N141 N142 99.4(4) 3_675 .
C145 N141 N142 C143 -1.5(5) . .
Co2 N141 N142 C143 162.1(4) . .
C145 N141 N142 C146 179.9(4) . .
Co2 N141 N142 C146 -16.5(8) . .
N141 N142 C143 C144 0.7(6) . .
C146 N142 C143 C144 179.2(5) . .
N142 C143 C144 C145 0.4(6) . .
N142 N141 C145 C144 1.7(6) . .
Co2 N141 C145 C144 -167.0(3) . .
N142 N141 C145 C136 -178.0(4) . 2_765
Co2 N141 C145 C136 13.2(6) . 2_765
C143 C144 C145 N141 -1.4(6) . .
C143 C144 C145 C136 178.3(5) . 2_765
C143 N142 C146 C151 -92.7(7) . .
N141 N142 C146 C151 85.8(6) . .
N142 C146 C151 C152 10.8(8) . .
N142 C146 C151 C156 -166.2(5) . .
C156 C151 C152 C153 -0.1(8) . .
C146 C151 C152 C153 -177.0(5) . .
C151 C152 C153 C154 3.3(8) . .
C152 C153 C154 C155 -3.2(7) . .
C153 C154 C155 C164 178.4(5) . .
C153 C154 C155 C156 -0.2(7) . .
C154 C155 C156 C161 -178.1(5) . .
C164 C155 C156 C161 3.2(7) . .
C154 C155 C156 C151 3.3(7) . .
C164 C155 C156 C151 -175.4(4) . .
C152 C151 C156 C161 178.3(5) . .
C146 C151 C156 C161 -4.6(7) . .
C152 C151 C156 C155 -3.1(7) . .
C146 C151 C156 C155 173.9(5) . .
C155 C156 C161 C162 -4.0(8) . .
C151 C156 C161 C162 174.6(5) . .
C156 C161 C162 C163 1.9(8) . .
C161 C162 C163 C164 1.0(8) . .
C162 C163 C164 C155 -1.7(8) . .
C162 C163 C164 C126 -179.3(5) . .
C154 C155 C164 C163 -179.0(5) . .
C156 C155 C164 C163 -0.4(7) . .
C154 C155 C164 C126 -1.4(7) . .
C156 C155 C164 C126 177.2(4) . .
N122 C126 C164 C163 -8.4(7) . .
N122 C126 C164 C155 174.0(4) . .
N111 Co1 N211 C212 -142.7(12) . .
N121 Co1 N211 C212 -87.7(4) . .
N231 Co1 N211 C212 2.7(4) . .
N241 Co1 N211 C212 78.5(4) . .
N221 Co1 N211 C212 175.4(5) . .
N111 Co1 N211 C216 40.6(14) . .
N121 Co1 N211 C216 95.7(4) . .
N231 Co1 N211 C216 -173.9(4) . .
N241 Co1 N211 C216 -98.1(4) . .
N221 Co1 N211 C216 -1.2(3) . .
C216 N211 C212 C213 -0.2(8) . .
Co1 N211 C212 C213 -176.8(4) . .
N211 C212 C213 C214 0.1(8) . .
C212 C213 C214 C215 0.7(8) . .
C213 C214 C215 C216 -1.2(8) . .
C212 N211 C216 C215 -0.3(7) . .
Co1 N211 C216 C215 176.6(4) . .
C212 N211 C216 C225 179.9(5) . .
Co1 N211 C216 C225 -3.1(6) . .
C214 C215 C216 N211 1.1(8) . .
C214 C215 C216 C225 -179.2(5) . .
N211 Co1 N221 C225 5.5(3) . .
N111 Co1 N221 C225 -169.3(3) . .
N121 Co1 N221 C225 -92.1(3) . .
N231 Co1 N221 C225 41.5(9) . .
N241 Co1 N221 C225 92.8(3) . .
N211 Co1 N221 N222 177.4(6) . .
N111 Co1 N221 N222 2.5(6) . .
N121 Co1 N221 N222 79.7(5) . .
N231 Co1 N221 N222 -146.6(7) . .
N241 Co1 N221 N222 -95.4(5) . .
C225 N221 N222 C223 0.7(5) . .
Co1 N221 N222 C223 -171.6(4) . .
C225 N221 N222 C226 178.1(4) . .
Co1 N221 N222 C226 5.9(8) . .
N221 N222 C223 C224 -0.5(6) . .
C226 N222 C223 C224 -177.9(5) . .
N222 C223 C224 C225 0.2(6) . .
N222 N221 C225 C224 -0.6(6) . .
Co1 N221 C225 C224 174.4(4) . .
N222 N221 C225 C216 175.9(4) . .
Co1 N221 C225 C216 -9.1(6) . .
C223 C224 C225 N221 0.2(6) . .
C223 C224 C225 C216 -175.7(5) . .
N211 C216 C225 N221 8.5(7) . .
C215 C216 C225 N221 -171.3(5) . .
N211 C216 C225 C224 -175.8(5) . .
C215 C216 C225 C224 4.5(9) . .
N221 N222 C226 C264 -83.1(6) . .
C223 N222 C226 C264 94.0(6) . .
N211 Co1 N231 C232 -93.2(5) . .
N111 Co1 N231 C232 82.5(5) . .
N121 Co1 N231 C232 6.2(5) . .
N241 Co1 N231 C232 178.8(5) . .
N221 Co1 N231 C232 -128.2(7) . .
N211 Co1 N231 C236 79.6(4) . .
N111 Co1 N231 C236 -104.7(4) . .
N121 Co1 N231 C236 179.0(4) . .
N241 Co1 N231 C236 -8.4(4) . .
N221 Co1 N231 C236 44.6(9) . .
C236 N231 C232 C233 0.0(8) . .
Co1 N231 C232 C233 172.7(5) . .
N231 C232 C233 C234 0.9(10) . .
C232 C233 C234 C235 -0.7(10) . .
C233 C234 C235 C236 -0.3(10) . .
C234 C235 C236 N231 1.3(9) . .
C234 C235 C236 C245 179.4(6) . .
C232 N231 C236 C235 -1.2(8) . .
Co1 N231 C236 C235 -174.8(5) . .
C232 N231 C236 C245 -179.4(5) . .
Co1 N231 C236 C245 7.0(6) . .
N211 Co1 N241 C245 -84.2(4) . .
N111 Co1 N241 C245 100.8(4) . .
N121 Co1 N241 C245 36.7(8) . .
N231 Co1 N241 C245 8.8(4) . .
N221 Co1 N241 C245 -161.1(4) . .
N211 Co1 N241 N242 84.8(5) . .
N111 Co1 N241 N242 -90.1(5) . .
N121 Co1 N241 N242 -154.2(6) . .
N231 Co1 N241 N242 177.9(5) . .
N221 Co1 N241 N242 7.9(5) . .
C245 N241 N242 C243 -0.3(6) . .
Co1 N241 N242 C243 -169.9(4) . .
C245 N241 N242 C246 179.1(5) . .
Co1 N241 N242 C246 9.4(8) . .
N241 N242 C243 C244 0.8(7) . .
C246 N242 C243 C244 -178.5(5) . .
N242 C243 C244 C245 -0.9(7) . .
N242 N241 C245 C244 -0.3(6) . .
Co1 N241 C245 C244 172.5(4) . .
N242 N241 C245 C236 179.0(4) . .
Co1 N241 C245 C236 -8.2(6) . .
C243 C244 C245 N241 0.7(7) . .
C243 C244 C245 C236 -178.5(6) . .
C235 C236 C245 N241 -177.3(5) . .
N231 C236 C245 N241 0.9(7) . .
C235 C236 C245 C244 1.8(10) . .
N231 C236 C245 C244 -180.0(6) . .
C243 N242 C246 C251 83.6(7) . 11_565
N241 N242 C246 C251 -95.6(6) . 11_565
C256 C251 C252 C253 -2.1(8) . .
C246 C251 C252 C253 179.2(5) 12_655 .
C251 C252 C253 C254 0.9(10) . .
C252 C253 C254 C255 0.3(10) . .
C253 C254 C255 C256 -0.1(8) . .
C253 C254 C255 C264 178.9(6) . .
C254 C255 C256 C261 179.3(5) . .
C264 C255 C256 C261 0.4(8) . .
C254 C255 C256 C251 -1.1(8) . .
C264 C255 C256 C251 179.9(5) . .
C252 C251 C256 C261 -178.2(5) . .
C246 C251 C256 C261 0.5(8) 12_655 .
C252 C251 C256 C255 2.3(8) . .
C246 C251 C256 C255 -179.0(5) 12_655 .
C255 C256 C261 C262 -4.0(8) . .
C251 C256 C261 C262 176.5(5) . .
C256 C261 C262 C263 3.9(9) . .
C261 C262 C263 C264 0.1(9) . .
C262 C263 C264 C255 -3.7(8) . .
C262 C263 C264 C226 176.8(5) . .
C254 C255 C264 C263 -175.5(5) . .
C256 C255 C264 C263 3.4(8) . .
C254 C255 C264 C226 4.0(8) . .
C256 C255 C264 C226 -177.1(5) . .
N222 C226 C264 C263 -0.2(7) . .
N222 C226 C264 C255 -179.6(5) . .
C41 B1 C11 C12 -25.6(5) . .
C31 B1 C11 C12 -144.7(3) . .
C21 B1 C11 C12 92.8(4) . .
C41 B1 C11 C16 156.8(3) . .
C31 B1 C11 C16 37.8(5) . .
C21 B1 C11 C16 -84.8(4) . .
C16 C11 C12 C13 0.0 . .
B1 C11 C12 C13 -177.6(4) . .
C11 C12 C13 C14 0.0 . .
C12 C13 C14 C15 0.0 . .
C13 C14 C15 C16 0.0 . .
C14 C15 C16 C11 0.0 . .
C12 C11 C16 C15 0.0 . .
B1 C11 C16 C15 177.6(4) . .
C41 B1 C21 C22 51.2(4) . .
C11 B1 C21 C22 -68.5(4) . .
C31 B1 C21 C22 167.0(3) . .
C41 B1 C21 C26 -131.3(3) . .
C11 B1 C21 C26 109.0(3) . .
C31 B1 C21 C26 -15.5(5) . .
C26 C21 C22 C23 0.0 . .
B1 C21 C22 C23 177.6(3) . .
C21 C22 C23 C24 0.0 . .
C22 C23 C24 C25 0.0 . .
C23 C24 C25 C26 0.0 . .
C24 C25 C26 C21 0.0 . .
C22 C21 C26 C25 0.0 . .
B1 C21 C26 C25 -177.4(4) . .
C41 B1 C31 C32 73.8(4) . .
C11 B1 C31 C32 -163.4(3) . .
C21 B1 C31 C32 -44.9(5) . .
C41 B1 C31 C36 -105.2(3) . .
C11 B1 C31 C36 17.6(5) . .
C21 B1 C31 C36 136.1(3) . .
C36 C31 C32 C33 0.0 . .
B1 C31 C32 C33 -179.1(4) . .
C31 C32 C33 C34 0.0 . .
C32 C33 C34 C35 0.0 . .
C33 C34 C35 C36 0.0 . .
C34 C35 C36 C31 0.0 . .
C32 C31 C36 C35 0.0 . .
B1 C31 C36 C35 179.0(4) . .
C11 B1 C41 C42 140.6(3) . .
C31 B1 C41 C42 -94.6(4) . .
C21 B1 C41 C42 25.5(5) . .
C11 B1 C41 C46 -38.4(5) . .
C31 B1 C41 C46 86.3(4) . .
C21 B1 C41 C46 -153.6(3) . .
C46 C41 C42 C43 0.0 . .
B1 C41 C42 C43 -179.0(4) . .
C41 C42 C43 C44 0.0 . .
C42 C43 C44 C45 0.0 . .
C43 C44 C45 C46 0.0 . .
C44 C45 C46 C41 0.0 . .
C42 C41 C46 C45 0.0 . .
B1 C41 C46 C45 179.0(4) . .
C61X B2X C51A C52A -84.9(18) . .
C71X B2X C51A C52A 38.1(16) . .
C81X B2X C51A C52A 154.0(12) . .
C51B B2X C51A C52A -100(4) . .
C61X B2X C51A C56A 87.9(18) . .
C71X B2X C51A C56A -149.1(13) . .
C81X B2X C51A C56A -33.1(17) . .
C51B B2X C51A C56A 73(3) . .
C56A C51A C52A C53A 0.0 . .
B2X C51A C52A C53A 173(2) . .
C51A C52A C53A C54A 0.0 . .
C52A C53A C54A C55A 0.0 . .
C53A C54A C55A C56A 0.0 . .
C54A C55A C56A C51A 0.0 . .
C52A C51A C56A C55A 0.0 . .
B2X C51A C56A C55A -173(2) . .
C51A B2X C51B C52B 91(4) . .
C61X B2X C51B C52B -75.7(14) . .
C71X B2X C51B C52B 45.8(17) . .
C81X B2X C51B C52B 170.5(11) . .
C51A B2X C51B C56B -105(4) . .
C61X B2X C51B C56B 87.8(14) . .
C71X B2X C51B C56B -150.7(12) . .
C81X B2X C51B C56B -25.9(16) . .
C56B C51B C52B C53B 0.0 . .
B2X C51B C52B C53B 163.5(18) . .
C51B C52B C53B C54B 0.0 . .
C52B C53B C54B C55B 0.0 . .
C53B C54B C55B C56B 0.0 . .
C54B C55B C56B C51B 0.0 . .
C52B C51B C56B C55B 0.0 . .
B2X C51B C56B C55B -163.2(18) . .
C51A B2X C61X C62X -7.6(17) . .
C71X B2X C61X C62X -122.3(9) . .
C81X B2X C61X C62X 110.9(9) . .
C51B B2X C61X C62X -2.5(13) . .
C51A B2X C61X C66X 174.3(12) . .
C71X B2X C61X C66X 59.6(12) . .
C81X B2X C61X C66X -67.2(11) . .
C51B B2X C61X C66X 179.5(9) . .
C66X C61X C62X C63X 0.0 . .
B2X C61X C62X C63X -178.1(9) . .
C61X C62X C63X C64X 0.0 . .
C62X C63X C64X C65X 0.0 . .
C63X C64X C65X C66X 0.0 . .
C64X C65X C66X C61X 0.0 . .
C62X C61X C66X C65X 0.0 . .
B2X C61X C66X C65X 178.1(9) . .
C51A B2X C71X C72X -146.7(11) . .
C61X B2X C71X C72X -18.3(14) . .
C81X B2X C71X C72X 105.8(11) . .
C51B B2X C71X C72X -132.7(11) . .
C51A B2X C71X C76X 31.9(14) . .
C61X B2X C71X C76X 160.3(8) . .
C81X B2X C71X C76X -75.7(12) . .
C51B B2X C71X C76X 45.9(14) . .
C76X C71X C72X C73X 0.0 . .
B2X C71X C72X C73X 178.5(11) . .
C71X C72X C73X C74X 0.0 . .
C72X C73X C74X C75X 0.0 . .
C73X C74X C75X C76X 0.0 . .
C74X C75X C76X C71X 0.0 . .
C72X C71X C76X C75X 0.0 . .
B2X C71X C76X C75X -178.6(11) . .
C51A B2X C81X C82X 123.1(11) . .
C61X B2X C81X C82X -6.3(12) . .
C71X B2X C81X C82X -133.2(8) . .
C51B B2X C81X C82X 103.2(12) . .
C51A B2X C81X C86X -53.3(14) . .
C61X B2X C81X C86X 177.3(7) . .
C71X B2X C81X C86X 50.3(13) . .
C51B B2X C81X C86X -73.2(13) . .
C86X C81X C82X C83X 0.0 . .
B2X C81X C82X C83X -176.4(9) . .
C81X C82X C83X C84X 0.0 . .
C82X C83X C84X C85X 0.0 . .
C83X C84X C85X C86X 0.0 . .
C84X C85X C86X C81X 0.0 . .
C82X C81X C86X C85X 0.0 . .
B2X C81X C86X C85X 176.4(9) . .
C81Y B2Y C51Y C52Y 28.0(17) . .
C71Y B2Y C51Y C52Y 145.1(9) . .
C61Y B2Y C51Y C52Y -96.4(11) . .
C81Y B2Y C51Y C56Y -154.9(10) . .
C71Y B2Y C51Y C56Y -37.8(16) . .
C61Y B2Y C51Y C56Y 80.7(12) . .
C56Y C51Y C52Y C53Y 0.0 . .
B2Y C51Y C52Y C53Y 177.1(12) . .
C51Y C52Y C53Y C54Y 0.0 . .
C52Y C53Y C54Y C55Y 0.0 . .
C53Y C54Y C55Y C56Y 0.0 . .
C54Y C55Y C56Y C51Y 0.0 . .
C52Y C51Y C56Y C55Y 0.0 . .
B2Y C51Y C56Y C55Y -177.0(12) . .
C51Y B2Y C61Y C62Y -74.6(12) . .
C81Y B2Y C61Y C62Y 161.6(9) . .
C71Y B2Y C61Y C62Y 43.0(15) . .
C51Y B2Y C61Y C66Y 96.8(11) . .
C81Y B2Y C61Y C66Y -27.1(16) . .
C71Y B2Y C61Y C66Y -145.7(9) . .
C66Y C61Y C62Y C63Y 0.0 . .
B2Y C61Y C62Y C63Y 171.3(11) . .
C61Y C62Y C63Y C64Y 0.0 . .
C62Y C63Y C64Y C65Y 0.0 . .
C63Y C64Y C65Y C66Y 0.0 . .
C64Y C65Y C66Y C61Y 0.0 . .
C62Y C61Y C66Y C65Y 0.0 . .
B2Y C61Y C66Y C65Y -171.3(11) . .
C51Y B2Y C71Y C72Y -55.3(14) . .
C81Y B2Y C71Y C72Y 68.3(12) . .
C61Y B2Y C71Y C72Y -166.4(9) . .
C51Y B2Y C71Y C76Y 127.9(11) . .
C81Y B2Y C71Y C76Y -108.5(10) . .
C61Y B2Y C71Y C76Y 16.9(16) . .
C76Y C71Y C72Y C73Y 0.0 . .
B2Y C71Y C72Y C73Y -176.9(10) . .
C71Y C72Y C73Y C74Y 0.0 . .
C72Y C73Y C74Y C75Y 0.0 . .
C73Y C74Y C75Y C76Y 0.0 . .
C74Y C75Y C76Y C71Y 0.0 . .
C72Y C71Y C76Y C75Y 0.0 . .
B2Y C71Y C76Y C75Y 176.7(11) . .
C51Y B2Y C81Y C82Y 38.9(16) . .
C71Y B2Y C81Y C82Y -82.2(11) . .
C61Y B2Y C81Y C82Y 154.7(9) . .
C51Y B2Y C81Y C86Y -147.0(10) . .
C71Y B2Y C81Y C86Y 91.9(11) . .
C61Y B2Y C81Y C86Y -31.2(16) . .
C86Y C81Y C82Y C83Y 0.0 . .
B2Y C81Y C82Y C83Y 174.3(11) . .
C81Y C82Y C83Y C84Y 0.0 . .
C82Y C83Y C84Y C85Y 0.0 . .
C83Y C84Y C85Y C86Y 0.0 . .
C84Y C85Y C86Y C81Y 0.0 . .
C82Y C81Y C86Y C85Y 0.0 . .
B2Y C81Y C86Y C85Y -173.9(12) . .
